data_7106765
loop_
_publ_author_name
'Hiromitsu Maeda'
'Kanako Kitaguchi'
'Yohei Haketa'

_publ_section_title
;
 Anion-responsive covalently linked and metal-ridged oligomers
;
_journal_name_full Chem.Commun.
_journal_page_first 9342
_journal_paper_doi 10.1039/c1cc12822a
_journal_volume 47
_journal_year 2011
_chemical_formula_sum 'C54 H56 B2 F4 N4 O4'
_chemical_formula_weight 922.65
_chemical_name_systematic
;
?
;
_space_group_IT_number 14
_symmetry_cell_setting monoclinic
_symmetry_Int_Tables_number 14
_symmetry_space_group_name_Hall '-P 2ybc'
_symmetry_space_group_name_H-M 'P 1 21/c 1'
_atom_sites_solution_hydrogens geom
_atom_sites_solution_primary direct
_atom_sites_solution_secondary difmap
_audit_creation_method SHELXL-97
_cell_angle_alpha 90.00
_cell_angle_beta 93.025(3)
_cell_angle_gamma 90.00
_cell_formula_units_Z 8
_cell_length_a 29.692(5)
_cell_length_b 23.863(4)
_cell_length_c 16.660(3)
_cell_measurement_reflns_used 158
_cell_measurement_temperature 90(2)
_cell_measurement_theta_max 26.38
_cell_measurement_theta_min 3
_cell_volume 11788(4)
_computing_structure_refinement 'SHELXL-97 (Sheldrick, 1997)'
_computing_structure_solution 'SHELXS-97 (Sheldrick, 1990)'
_diffrn_ambient_temperature 90(2)
_diffrn_measured_fraction_theta_full 0.999
_diffrn_measured_fraction_theta_max 0.999
_diffrn_measurement_device_type 'CCD area detector'
_diffrn_measurement_method 'phi and omega scans'
_diffrn_radiation_monochromator graphite
_diffrn_radiation_source 'fine-focus sealed tube'
_diffrn_radiation_type MoK_a
_diffrn_radiation_wavelength 0.71073
_diffrn_reflns_av_R_equivalents 0.0731
_diffrn_reflns_av_sigmaI/netI 0.1129
_diffrn_reflns_limit_h_max 35
_diffrn_reflns_limit_h_min -23
_diffrn_reflns_limit_k_max 25
_diffrn_reflns_limit_k_min -28
_diffrn_reflns_limit_l_max 18
_diffrn_reflns_limit_l_min -19
_diffrn_reflns_number 60126
_diffrn_reflns_theta_full 25.00
_diffrn_reflns_theta_max 25.00
_diffrn_reflns_theta_min 1.10
_exptl_absorpt_coefficient_mu 0.074
_exptl_absorpt_correction_T_max 0.9891
_exptl_absorpt_correction_T_min 0.9642
_exptl_absorpt_correction_type empirical
_exptl_absorpt_process_details
;
SADABS (Sheldrick, 1997)
;
_exptl_crystal_colour yellow
_exptl_crystal_density_diffrn 1.040
_exptl_crystal_density_method 'not measured'
_exptl_crystal_description prism
_exptl_crystal_F_000 3888
_exptl_crystal_size_max 0.5
_exptl_crystal_size_mid 0.15
_exptl_crystal_size_min 0.15
_platon_squeeze_details
;
;
_refine_diff_density_max 0.463
_refine_diff_density_min -0.359
_refine_diff_density_rms 0.061
_refine_ls_extinction_method none
_refine_ls_goodness_of_fit_ref 0.916
_refine_ls_hydrogen_treatment constr
_refine_ls_matrix_type full
_refine_ls_number_parameters 1261
_refine_ls_number_reflns 20747
_refine_ls_number_restraints 24
_refine_ls_restrained_S_all 0.936
_refine_ls_R_factor_all 0.1232
_refine_ls_R_factor_gt 0.0663
_refine_ls_shift/su_max 0.001
_refine_ls_shift/su_mean 0.000
_refine_ls_structure_factor_coef Fsqd
_refine_ls_weighting_details 'calc w=1/[_s^2^(Fo^2^)+(0.0984P)^2^+0.0000P] where P=(Fo^2^+2Fc^2^)/3'
_refine_ls_weighting_scheme calc
_refine_ls_wR_factor_gt 0.1642
_refine_ls_wR_factor_ref 0.1829
_reflns_number_gt 11132
_reflns_number_total 20747
_reflns_threshold_expression >2sigma(I)
_cod_data_source_file c1cc12822a.txt
_cod_data_source_block 90206ma
_cod_original_cell_volume 11787(4)
_cod_original_sg_symbol_H-M 'P 21 /c'
_cod_database_code 7106765

loop_
_symmetry_equiv_pos_as_xyz
'x, y, z'
'-x, y+1/2, -z+1/2'
'-x, -y, -z'
'x, -y-1/2, z-1/2'

loop_
_atom_site_label
_atom_site_type_symbol
_atom_site_fract_x
_atom_site_fract_y
_atom_site_fract_z
_atom_site_U_iso_or_equiv
_atom_site_adp_type
_atom_site_occupancy
_atom_site_symmetry_multiplicity
_atom_site_calc_flag
_atom_site_refinement_flags
_atom_site_disorder_assembly
_atom_site_disorder_group
C1 C 1.43981(11) 0.39124(16) 0.6933(3) 0.0478(10) Uani 1 1 d . . .
H1 H 1.4291 0.4249 0.6645 0.072 Uiso 1 1 calc R . .
H2 H 1.4623 0.3722 0.6621 0.072 Uiso 1 1 calc R . .
H3 H 1.4535 0.4019 0.7459 0.072 Uiso 1 1 calc R . .
C2 C 1.40031(10) 0.35201(14) 0.7048(2) 0.0385(9) Uani 1 1 d . . .
H4 H 1.3890 0.3379 0.6517 0.046 Uiso 1 1 calc R . .
H5 H 1.4110 0.3194 0.7373 0.046 Uiso 1 1 calc R . .
C3 C 1.36249(10) 0.37948(13) 0.7452(2) 0.0283(8) Uani 1 1 d . . .
C4 C 1.36384(10) 0.43091(13) 0.7828(2) 0.0297(8) Uani 1 1 d . . .
H6 H 1.3894 0.4548 0.7881 0.036 Uiso 1 1 calc R . .
C5 C 1.29505(9) 0.39778(12) 0.7934(2) 0.0253(8) Uani 1 1 d . . .
C6 C 1.31906(9) 0.35817(13) 0.7525(2) 0.0266(8) Uani 1 1 d . . .
C7 C 1.30312(10) 0.30222(13) 0.7226(2) 0.0311(8) Uani 1 1 d . . .
H7 H 1.3208 0.2910 0.6765 0.037 Uiso 1 1 calc R . .
H8 H 1.2711 0.3051 0.7033 0.037 Uiso 1 1 calc R . .
C8 C 1.30772(11) 0.25762(14) 0.7871(2) 0.0392(9) Uani 1 1 d . . .
H9 H 1.3394 0.2542 0.8058 0.059 Uiso 1 1 calc R . .
H10 H 1.2971 0.2217 0.7650 0.059 Uiso 1 1 calc R . .
H11 H 1.2896 0.2681 0.8323 0.059 Uiso 1 1 calc R . .
C9 C 1.24983(10) 0.40189(13) 0.8170(2) 0.0280(8) Uani 1 1 d . . .
C10 C 1.21808(9) 0.35932(13) 0.8140(2) 0.0269(8) Uani 1 1 d . . .
H12 H 1.2243 0.3250 0.7878 0.032 Uiso 1 1 calc R . .
C11 C 1.17766(10) 0.36671(12) 0.8487(2) 0.0288(8) Uani 1 1 d . . .
C12 C 1.14298(9) 0.32613(12) 0.8581(2) 0.0254(8) Uani 1 1 d . . .
C13 C 1.13664(10) 0.27006(12) 0.8369(2) 0.0261(8) Uani 1 1 d . . .
C14 C 1.16992(10) 0.23140(13) 0.8022(2) 0.0295(8) Uani 1 1 d . . .
H13 H 1.1875 0.2521 0.7630 0.035 Uiso 1 1 calc R . .
H14 H 1.1536 0.2007 0.7731 0.035 Uiso 1 1 calc R . .
C15 C 1.20191(10) 0.20654(14) 0.8666(2) 0.0376(9) Uani 1 1 d . . .
H15 H 1.2176 0.2368 0.8963 0.056 Uiso 1 1 calc R . .
H16 H 1.2240 0.1827 0.8414 0.056 Uiso 1 1 calc R . .
H17 H 1.1848 0.1841 0.9036 0.056 Uiso 1 1 calc R . .
C16 C 1.09383(10) 0.25484(12) 0.8620(2) 0.0265(8) Uani 1 1 d . . .
C17 C 1.07351(10) 0.19750(12) 0.8519(2) 0.0311(8) Uani 1 1 d . . .
H18 H 1.0512 0.1920 0.8932 0.037 Uiso 1 1 calc R . .
H19 H 1.0976 0.1692 0.8613 0.037 Uiso 1 1 calc R . .
C18 C 1.05065(12) 0.18764(15) 0.7697(2) 0.0432(10) Uani 1 1 d . . .
H20 H 1.0265 0.2152 0.7601 0.065 Uiso 1 1 calc R . .
H21 H 1.0378 0.1498 0.7674 0.065 Uiso 1 1 calc R . .
H22 H 1.0728 0.1915 0.7285 0.065 Uiso 1 1 calc R . .
C19 C 1.07568(10) 0.30121(12) 0.8989(2) 0.0257(8) Uani 1 1 d . . .
C20 C 1.03457(10) 0.30967(12) 0.9415(2) 0.0282(8) Uani 1 1 d . . .
C21 C 1.03529(10) 0.34709(13) 1.0060(2) 0.0316(8) Uani 1 1 d . . .
H23 H 1.0630 0.3641 1.0236 0.038 Uiso 1 1 calc R . .
C22 C 0.99666(10) 0.35981(13) 1.0444(2) 0.0338(9) Uani 1 1 d . . .
H24 H 0.9977 0.3854 1.0882 0.041 Uiso 1 1 calc R . .
C23 C 0.95643(11) 0.33518(13) 1.0190(2) 0.0359(9) Uani 1 1 d . . .
H25 H 0.9294 0.3448 1.0439 0.043 Uiso 1 1 calc R . .
C24 C 0.95546(10) 0.29646(14) 0.9574(2) 0.0340(9) Uani 1 1 d . . .
C25 C 0.99423(10) 0.28442(13) 0.9178(2) 0.0299(8) Uani 1 1 d . . .
H26 H 0.9930 0.2587 0.8741 0.036 Uiso 1 1 calc R . .
C26 C 0.91400(11) 0.27030(14) 0.9316(2) 0.0377(9) Uani 1 1 d . . .
C27 C 0.87993(11) 0.24732(15) 0.9094(2) 0.0436(10) Uani 1 1 d . . .
C28 C 0.84193(11) 0.21960(15) 0.8812(2) 0.0413(10) Uani 1 1 d . . .
C29 C 0.80969(11) 0.19423(15) 0.8557(2) 0.0409(9) Uani 1 1 d . . .
C30 C 0.77462(10) 0.15729(14) 0.8273(2) 0.0362(9) Uani 1 1 d . . .
C31 C 0.73023(10) 0.17571(15) 0.8175(2) 0.0362(9) Uani 1 1 d . . .
H27 H 0.7232 0.2138 0.8279 0.043 Uiso 1 1 calc R . .
C32 C 0.69622(10) 0.13874(14) 0.7925(2) 0.0309(8) Uani 1 1 d . . .
C33 C 0.70779(11) 0.08351(14) 0.7793(2) 0.0394(9) Uani 1 1 d . . .
H28 H 0.6848 0.0573 0.7641 0.047 Uiso 1 1 calc R . .
C34 C 0.75167(11) 0.06582(15) 0.7875(3) 0.0456(10) Uani 1 1 d . . .
H29 H 0.7589 0.0279 0.7769 0.055 Uiso 1 1 calc R . .
C35 C 0.78499(11) 0.10250(15) 0.8110(2) 0.0415(10) Uani 1 1 d . . .
H30 H 0.8154 0.0902 0.8161 0.050 Uiso 1 1 calc R . .
C36 C 0.64929(10) 0.15587(13) 0.7793(2) 0.0286(8) Uani 1 1 d . . .
C37 C 0.62310(10) 0.19795(14) 0.8107(2) 0.0328(8) Uani 1 1 d . . .
C38 C 0.63802(11) 0.24080(14) 0.8719(2) 0.0391(9) Uani 1 1 d . . .
H31 H 0.6641 0.2257 0.9046 0.047 Uiso 1 1 calc R . .
H32 H 0.6133 0.2472 0.9084 0.047 Uiso 1 1 calc R . .
C39 C 0.65121(13) 0.29583(15) 0.8370(3) 0.0502(11) Uani 1 1 d . . .
H33 H 0.6759 0.2901 0.8011 0.075 Uiso 1 1 calc R . .
H34 H 0.6612 0.3214 0.8805 0.075 Uiso 1 1 calc R . .
H35 H 0.6252 0.3121 0.8066 0.075 Uiso 1 1 calc R . .
C40 C 0.57860(10) 0.19059(13) 0.7777(2) 0.0311(8) Uani 1 1 d . . .
C41 C 0.53814(10) 0.22394(14) 0.7989(2) 0.0359(9) Uani 1 1 d . . .
H36 H 0.5439 0.2399 0.8533 0.043 Uiso 1 1 calc R . .
H37 H 0.5121 0.1982 0.8011 0.043 Uiso 1 1 calc R . .
C42 C 0.52569(11) 0.27079(14) 0.7419(2) 0.0424(10) Uani 1 1 d . . .
H38 H 0.5510 0.2971 0.7400 0.064 Uiso 1 1 calc R . .
H39 H 0.4992 0.2905 0.7604 0.064 Uiso 1 1 calc R . .
H40 H 0.5188 0.2555 0.6881 0.064 Uiso 1 1 calc R . .
C43 C 0.57886(9) 0.14463(13) 0.7270(2) 0.0273(8) Uani 1 1 d . . .
C44 C 0.54665(9) 0.11497(12) 0.6786(2) 0.0250(7) Uani 1 1 d . . .
C45 C 0.50258(9) 0.13050(12) 0.6601(2) 0.0262(8) Uani 1 1 d . . .
H41 H 0.4917 0.1656 0.6777 0.031 Uiso 1 1 calc R . .
C46 C 0.47406(10) 0.09477(12) 0.6156(2) 0.0251(7) Uani 1 1 d . . .
C47 C 0.42710(10) 0.10300(13) 0.5991(2) 0.0266(8) Uani 1 1 d . . .
C48 C 0.39589(9) 0.14274(12) 0.6233(2) 0.0267(8) Uani 1 1 d . . .
C49 C 0.40435(10) 0.18980(13) 0.6798(2) 0.0289(8) Uani 1 1 d . . .
H42 H 0.3790 0.2167 0.6737 0.035 Uiso 1 1 calc R . .
H43 H 0.4321 0.2096 0.6654 0.035 Uiso 1 1 calc R . .
C50 C 0.40963(11) 0.17161(15) 0.7669(2) 0.0388(9) Uani 1 1 d . . .
H44 H 0.3818 0.1534 0.7824 0.058 Uiso 1 1 calc R . .
H45 H 0.4157 0.2045 0.8011 0.058 Uiso 1 1 calc R . .
H46 H 0.4348 0.1451 0.7736 0.058 Uiso 1 1 calc R . .
C51 C 0.35438(10) 0.12869(13) 0.5840(2) 0.0293(8) Uani 1 1 d . . .
C52 C 0.36133(10) 0.08164(14) 0.5392(2) 0.0343(9) Uani 1 1 d . . .
H47 H 0.3388 0.0629 0.5066 0.041 Uiso 1 1 calc R . .
C53 C 0.31065(10) 0.15894(15) 0.5900(2) 0.0395(9) Uani 1 1 d . . .
H48 H 0.3168 0.1992 0.5993 0.047 Uiso 1 1 calc R . .
H49 H 0.2952 0.1444 0.6369 0.047 Uiso 1 1 calc R . .
C54 C 0.27963(14) 0.1526(2) 0.5154(3) 0.0754(15) Uani 1 1 d U . .
H50 H 0.2954 0.1647 0.4682 0.113 Uiso 1 1 calc R . .
H51 H 0.2527 0.1758 0.5207 0.113 Uiso 1 1 calc R . .
H52 H 0.2707 0.1133 0.5091 0.113 Uiso 1 1 calc R . .
C55 C 0.92367(14) 0.1945(2) 0.7219(3) 0.0897(17) Uani 1 1 d U . .
H53 H 0.9100 0.1789 0.7693 0.135 Uiso 1 1 calc R . .
H54 H 0.9475 0.2209 0.7390 0.135 Uiso 1 1 calc R . .
H55 H 0.9366 0.1641 0.6909 0.135 Uiso 1 1 calc R . .
C56 C 0.88783(13) 0.22474(19) 0.6698(3) 0.0751(14) Uani 1 1 d U . .
H56 H 0.8768 0.2573 0.7000 0.090 Uiso 1 1 calc R . .
H57 H 0.9017 0.2392 0.6213 0.090 Uiso 1 1 calc R . .
C57 C 0.84827(11) 0.18835(16) 0.6443(3) 0.0516(12) Uani 1 1 d . A .
C58 C 0.84895(10) 0.13144(15) 0.6356(2) 0.0380(9) Uani 1 1 d . A .
H58 H 0.8746 0.1080 0.6448 0.046 Uiso 1 1 calc R . .
C59 C 0.77879(10) 0.15902(13) 0.6062(2) 0.0340(9) Uani 1 1 d . A .
C60 C 0.80425(11) 0.20624(15) 0.6269(3) 0.0573(13) Uani 1 1 d . . .
C63 C 0.73306(10) 0.14912(13) 0.5843(2) 0.0306(8) Uani 1 1 d . . .
C64 C 0.69881(10) 0.18845(13) 0.5834(2) 0.0310(8) Uani 1 1 d . A .
H59 H 0.7053 0.2260 0.5992 0.037 Uiso 1 1 calc R . .
C65 C 0.65568(10) 0.17359(13) 0.5598(2) 0.0275(8) Uani 1 1 d . . .
C66 C 0.61740(9) 0.20983(13) 0.5557(2) 0.0256(7) Uani 1 1 d . A .
C67 C 0.61040(10) 0.26586(13) 0.5740(2) 0.0334(8) Uani 1 1 d . . .
C68 C 0.64286(11) 0.30658(15) 0.6133(3) 0.0451(10) Uani 1 1 d . A .
H60 H 0.6652 0.2855 0.6477 0.054 Uiso 1 1 calc R . .
H61 H 0.6261 0.3315 0.6487 0.054 Uiso 1 1 calc R . .
C69 C 0.66752(13) 0.34193(16) 0.5557(3) 0.0613(13) Uani 1 1 d . . .
H62 H 0.6859 0.3178 0.5228 0.092 Uiso 1 1 calc R A .
H63 H 0.6871 0.3685 0.5858 0.092 Uiso 1 1 calc R . .
H64 H 0.6457 0.3626 0.5209 0.092 Uiso 1 1 calc R . .
C70 C 0.56535(10) 0.27819(14) 0.5498(2) 0.0361(9) Uani 1 1 d . A .
C71 C 0.54401(11) 0.33510(14) 0.5553(3) 0.0440(10) Uani 1 1 d . . .
H65 H 0.5157 0.3316 0.5836 0.053 Uiso 1 1 calc R A .
H66 H 0.5645 0.3599 0.5878 0.053 Uiso 1 1 calc R . .
C72 C 0.53380(12) 0.36168(15) 0.4752(3) 0.0512(11) Uani 1 1 d . A .
H67 H 0.5613 0.3630 0.4452 0.077 Uiso 1 1 calc R . .
H68 H 0.5226 0.3998 0.4828 0.077 Uiso 1 1 calc R . .
H69 H 0.5108 0.3396 0.4450 0.077 Uiso 1 1 calc R . .
C73 C 0.54555(10) 0.22906(13) 0.5190(2) 0.0299(8) Uani 1 1 d . . .
C74 C 0.49990(10) 0.21496(13) 0.4867(2) 0.0300(8) Uani 1 1 d . A .
C75 C 0.49262(10) 0.16661(13) 0.4422(2) 0.0323(8) Uani 1 1 d . . .
H70 H 0.5174 0.1429 0.4320 0.039 Uiso 1 1 calc R A .
C76 C 0.45001(11) 0.15221(14) 0.4122(2) 0.0352(9) Uani 1 1 d . A .
H71 H 0.4458 0.1187 0.3820 0.042 Uiso 1 1 calc R . .
C77 C 0.41380(10) 0.18580(14) 0.4255(2) 0.0337(8) Uani 1 1 d . . .
H72 H 0.3845 0.1756 0.4048 0.040 Uiso 1 1 calc R A .
C78 C 0.42005(10) 0.23455(14) 0.4692(2) 0.0298(8) Uani 1 1 d . A .
C79 C 0.46311(9) 0.24874(13) 0.5000(2) 0.0281(8) Uani 1 1 d . . .
H73 H 0.4673 0.2821 0.5306 0.034 Uiso 1 1 calc R A .
C80 C 0.38243(10) 0.26945(14) 0.4837(2) 0.0328(8) Uani 1 1 d . . .
C81 C 0.34996(11) 0.29749(15) 0.4946(2) 0.0369(9) Uani 1 1 d . A .
C82 C 0.31336(11) 0.33000(15) 0.5086(2) 0.0381(9) Uani 1 1 d . . .
C83 C 0.28192(11) 0.35839(15) 0.5237(2) 0.0423(10) Uani 1 1 d . A .
C84 C 0.24611(11) 0.39513(16) 0.5431(2) 0.0430(10) Uani 1 1 d . . .
C85 C 0.20833(10) 0.37390(15) 0.5796(2) 0.0337(8) Uani 1 1 d . A .
H74 H 0.2056 0.3349 0.5894 0.040 Uiso 1 1 calc R . .
C86 C 0.17498(11) 0.41062(15) 0.6010(2) 0.0388(9) Uani 1 1 d . . .
C87 C 0.17880(13) 0.46767(17) 0.5854(3) 0.0569(12) Uani 1 1 d . A .
H75 H 0.1558 0.4926 0.6007 0.068 Uiso 1 1 calc R . .
C88 C 0.21552(14) 0.48810(17) 0.5482(3) 0.0626(13) Uani 1 1 d . . .
H76 H 0.2177 0.5271 0.5374 0.075 Uiso 1 1 calc R A .
C89 C 0.24915(13) 0.45242(17) 0.5265(3) 0.0606(13) Uani 1 1 d . A .
H77 H 0.2744 0.4667 0.5002 0.073 Uiso 1 1 calc R . .
C90 C 0.13367(10) 0.38990(14) 0.6358(2) 0.0338(8) Uani 1 1 d . A .
C91 C 0.10567(10) 0.34569(13) 0.6137(2) 0.0288(8) Uani 1 1 d . . .
C92 C 0.11371(10) 0.30265(13) 0.5507(2) 0.0332(8) Uani 1 1 d . A .
H78 H 0.1332 0.3193 0.5107 0.040 Uiso 1 1 calc R . .
H79 H 0.0845 0.2933 0.5226 0.040 Uiso 1 1 calc R . .
C93 C 0.13530(11) 0.24909(14) 0.5818(2) 0.0381(9) Uani 1 1 d . . .
H80 H 0.1645 0.2576 0.6092 0.057 Uiso 1 1 calc R A .
H81 H 0.1397 0.2236 0.5368 0.057 Uiso 1 1 calc R . .
H82 H 0.1156 0.2312 0.6198 0.057 Uiso 1 1 calc R . .
C94 C 0.06699(10) 0.34993(13) 0.6580(2) 0.0286(8) Uani 1 1 d . A .
C95 C 0.02668(10) 0.31286(13) 0.6479(2) 0.0339(8) Uani 1 1 d . . .
H83 H 0.0131 0.3084 0.7005 0.041 Uiso 1 1 calc R A .
H84 H 0.0363 0.2754 0.6301 0.041 Uiso 1 1 calc R . .
C96 C -0.00876(11) 0.33581(17) 0.5871(3) 0.0513(11) Uani 1 1 d . A .
H85 H -0.0175 0.3736 0.6031 0.077 Uiso 1 1 calc R . .
H86 H -0.0353 0.3114 0.5852 0.077 Uiso 1 1 calc R . .
H87 H 0.0037 0.3372 0.5338 0.077 Uiso 1 1 calc R . .
C97 C 0.07222(9) 0.39658(13) 0.7080(2) 0.0294(8) Uani 1 1 d . . .
C98 C 0.04616(10) 0.42297(13) 0.7656(2) 0.0304(8) Uani 1 1 d . A .
C99 C 0.00344(10) 0.40945(13) 0.7848(2) 0.0291(8) Uani 1 1 d . . .
H88 H -0.0113 0.3783 0.7594 0.035 Uiso 1 1 calc R A .
C100 C -0.01873(10) 0.44043(12) 0.8407(2) 0.0297(8) Uani 1 1 d . A .
C101 C -0.06346(10) 0.43186(13) 0.8637(2) 0.0321(8) Uani 1 1 d . . .
C102 C -0.09906(10) 0.39632(14) 0.8374(2) 0.0364(9) Uani 1 1 d . A .
C103 C -0.10078(11) 0.35860(15) 0.7668(3) 0.0458(11) Uani 1 1 d . . .
H89 H -0.1247 0.3303 0.7730 0.055 Uiso 1 1 calc R A .
H90 H -0.0717 0.3385 0.7648 0.055 Uiso 1 1 calc R . .
C104 C -0.10996(13) 0.38961(18) 0.6885(3) 0.0583(12) Uani 1 1 d . A .
H91 H -0.1388 0.4095 0.6900 0.087 Uiso 1 1 calc R . .
H92 H -0.1113 0.3628 0.6439 0.087 Uiso 1 1 calc R . .
H93 H -0.0857 0.4167 0.6810 0.087 Uiso 1 1 calc R . .
C105 C -0.17922(11) 0.37739(16) 0.8870(3) 0.0566(12) Uani 1 1 d . A .
H94 H -0.1789 0.3452 0.8495 0.068 Uiso 1 1 calc R . .
H95 H -0.1839 0.3623 0.9413 0.068 Uiso 1 1 calc R . .
C106 C -0.21705(17) 0.4127(2) 0.8635(4) 0.108(2) Uani 1 1 d U . .
H96 H -0.2165 0.4463 0.8972 0.162 Uiso 1 1 calc R . .
H97 H -0.2452 0.3921 0.8702 0.162 Uiso 1 1 calc R . .
H98 H -0.2152 0.4235 0.8070 0.162 Uiso 1 1 calc R . .
C107 C -0.13399(11) 0.40537(14) 0.8884(3) 0.0418(10) Uani 1 1 d . . .
C108 C -0.11980(11) 0.44515(14) 0.9433(2) 0.0390(9) Uani 1 1 d . A .
H99 H -0.1370 0.4592 0.9854 0.047 Uiso 1 1 calc R . .
N1 N 1.32334(8) 0.44188(10) 0.81049(17) 0.0279(7) Uani 1 1 d . . .
H100 H 1.3160 0.4727 0.8358 0.034 Uiso 1 1 calc R . .
N2 N 1.10575(8) 0.34309(10) 0.89580(17) 0.0277(7) Uani 1 1 d . . .
H101 H 1.1019 0.3769 0.9154 0.033 Uiso 1 1 calc R . .
N3 N 0.62193(7) 0.12443(10) 0.72932(17) 0.0276(6) Uani 1 1 d . . .
H102 H 0.6307 0.0951 0.7022 0.033 Uiso 1 1 calc R . .
N4 N 0.40448(8) 0.06612(10) 0.54831(17) 0.0317(7) Uani 1 1 d . . .
H103 H 0.4165 0.0369 0.5254 0.038 Uiso 1 1 calc R . .
N5 N 0.80780(8) 0.11440(11) 0.61202(18) 0.0346(7) Uani 1 1 d . . .
H104 H 0.8002 0.0794 0.6016 0.042 Uiso 1 1 calc R A .
N6 N 0.57770(8) 0.18880(10) 0.52344(17) 0.0274(6) Uani 1 1 d . A .
H105 H 0.5736 0.1539 0.5077 0.033 Uiso 1 1 calc R . .
N7 N 0.11326(8) 0.41963(11) 0.69293(18) 0.0341(7) Uani 1 1 d . A .
H106 H 0.1247 0.4496 0.7170 0.041 Uiso 1 1 calc R . .
N8 N -0.07814(8) 0.46089(11) 0.92836(18) 0.0345(7) Uani 1 1 d . A .
H107 H -0.0623 0.4862 0.9559 0.041 Uiso 1 1 calc R . .
O1 O 1.24012(6) 0.45065(8) 0.84914(15) 0.0333(6) Uani 1 1 d . . .
O2 O 1.16749(7) 0.41534(9) 0.88033(16) 0.0390(6) Uani 1 1 d . . .
O3 O 0.56237(6) 0.06782(8) 0.65017(14) 0.0290(5) Uani 1 1 d . . .
O4 O 0.48992(6) 0.04861(8) 0.58511(14) 0.0286(5) Uani 1 1 d . . .
O5 O 0.72432(6) 0.09706(8) 0.56361(15) 0.0341(6) Uani 1 1 d . A .
O6 O 0.64621(6) 0.12247(8) 0.53567(14) 0.0310(6) Uani 1 1 d . A .
O7 O 0.06752(7) 0.46570(9) 0.80142(15) 0.0366(6) Uani 1 1 d . . .
O8 O 0.00229(7) 0.48224(9) 0.87877(15) 0.0351(6) Uani 1 1 d . . .
B1 B 1.19332(12) 0.46538(16) 0.8634(3) 0.0355(11) Uani 1 1 d . . .
B2 B 0.53877(12) 0.03929(15) 0.5840(3) 0.0284(9) Uani 1 1 d . . .
B3 B 0.67837(11) 0.07682(15) 0.5459(3) 0.0290(9) Uani 1 1 d . . .
B4 B 0.05104(12) 0.48914(16) 0.8749(3) 0.0344(10) Uani 1 1 d . A .
F1 F 1.17419(6) 0.49165(7) 0.79619(14) 0.0426(5) Uani 1 1 d . . .
F2 F 1.19334(6) 0.50002(7) 0.92870(13) 0.0426(5) Uani 1 1 d . . .
F3 F 0.54773(6) -0.01632(7) 0.58911(12) 0.0391(5) Uani 1 1 d . . .
F4 F 0.55360(6) 0.06095(8) 0.51195(12) 0.0376(5) Uani 1 1 d . . .
F5 F 0.67749(6) 0.04488(8) 0.47874(13) 0.0450(5) Uani 1 1 d . A .
F6 F 0.66575(6) 0.04479(7) 0.61076(13) 0.0395(5) Uani 1 1 d . A .
F7 F 0.07172(6) 0.46095(7) 0.94047(12) 0.0368(5) Uani 1 1 d . . .
F8 F 0.06133(6) 0.54477(7) 0.87827(12) 0.0368(5) Uani 1 1 d . . .
C132 C 0.7894(3) 0.2688(6) 0.6062(9) 0.035(3) Uani 0.496(15) 1 d P A 2
H108 H 0.8152 0.2901 0.5863 0.043 Uiso 0.496(15) 1 calc PR A 2
H109 H 0.7646 0.2691 0.5641 0.043 Uiso 0.496(15) 1 calc PR A 2
C133 C 0.7739(3) 0.2949(5) 0.6827(6) 0.052(3) Uani 0.496(15) 1 d P A 2
H110 H 0.7472 0.2748 0.6999 0.078 Uiso 0.496(15) 1 calc PR A 2
H111 H 0.7662 0.3343 0.6729 0.078 Uiso 0.496(15) 1 calc PR A 2
H112 H 0.7981 0.2923 0.7248 0.078 Uiso 0.496(15) 1 calc PR A 2
C134 C 0.7892(4) 0.2611(6) 0.6547(8) 0.048(4) Uani 0.504(15) 1 d P A 1
H113 H 0.8101 0.2764 0.6977 0.057 Uiso 0.504(15) 1 calc PR A 1
H114 H 0.7583 0.2594 0.6742 0.057 Uiso 0.504(15) 1 calc PR A 1
C135 C 0.7909(4) 0.2955(5) 0.5764(9) 0.063(4) Uani 0.504(15) 1 d P A 1
H115 H 0.8218 0.2962 0.5589 0.095 Uiso 0.504(15) 1 calc PR A 1
H116 H 0.7808 0.3339 0.5862 0.095 Uiso 0.504(15) 1 calc PR A 1
H117 H 0.7710 0.2782 0.5346 0.095 Uiso 0.504(15) 1 calc PR A 1

loop_
_atom_site_aniso_label
_atom_site_aniso_U_11
_atom_site_aniso_U_22
_atom_site_aniso_U_33
_atom_site_aniso_U_23
_atom_site_aniso_U_13
_atom_site_aniso_U_12
C1 0.0267(19) 0.057(2) 0.061(3) 0.000(2) 0.0108(17) 0.0094(17)
C2 0.0215(18) 0.040(2) 0.054(3) -0.0083(18) 0.0024(16) 0.0027(15)
C3 0.0172(16) 0.0318(19) 0.036(2) -0.0025(16) -0.0002(14) 0.0047(13)
C4 0.0122(16) 0.0295(18) 0.047(2) 0.0001(17) 0.0009(14) 0.0005(13)
C5 0.0124(15) 0.0238(17) 0.040(2) -0.0035(15) 0.0011(13) 0.0028(12)
C6 0.0168(16) 0.0293(18) 0.033(2) 0.0011(15) -0.0026(13) 0.0054(13)
C7 0.0206(17) 0.0272(18) 0.046(2) -0.0078(16) 0.0028(15) 0.0033(13)
C8 0.0269(18) 0.034(2) 0.057(3) -0.0073(18) 0.0046(17) 0.0015(15)
C9 0.0227(17) 0.0241(18) 0.037(2) -0.0035(15) 0.0014(14) 0.0016(13)
C10 0.0156(16) 0.0220(17) 0.043(2) -0.0034(15) 0.0040(14) 0.0031(12)
C11 0.0208(17) 0.0218(18) 0.044(2) -0.0059(16) -0.0009(14) 0.0010(13)
C12 0.0134(15) 0.0240(17) 0.039(2) -0.0018(15) 0.0009(13) 0.0025(12)
C13 0.0206(16) 0.0204(17) 0.037(2) -0.0039(15) -0.0029(14) 0.0010(13)
C14 0.0235(17) 0.0235(17) 0.042(2) -0.0060(16) 0.0048(15) -0.0027(13)
C15 0.0257(18) 0.0320(19) 0.056(3) -0.0013(18) 0.0071(16) 0.0062(14)
C16 0.0189(16) 0.0220(17) 0.038(2) -0.0019(15) -0.0051(14) -0.0007(13)
C17 0.0233(17) 0.0235(17) 0.046(2) -0.0022(16) -0.0018(15) -0.0015(13)
C18 0.039(2) 0.041(2) 0.049(3) -0.0104(19) -0.0013(18) -0.0130(17)
C19 0.0187(16) 0.0217(17) 0.036(2) 0.0026(15) -0.0018(14) -0.0044(13)
C20 0.0194(16) 0.0221(17) 0.043(2) -0.0014(16) -0.0008(14) 0.0017(13)
C21 0.0187(17) 0.0251(18) 0.051(3) -0.0012(17) 0.0000(15) -0.0030(13)
C22 0.0174(17) 0.0318(19) 0.052(3) -0.0075(17) 0.0003(15) 0.0013(14)
C23 0.0236(18) 0.0305(19) 0.054(3) -0.0064(18) 0.0067(16) 0.0042(14)
C24 0.0201(17) 0.0319(19) 0.050(3) 0.0016(18) 0.0010(15) -0.0023(14)
C25 0.0168(16) 0.0288(18) 0.044(2) 0.0008(16) -0.0003(14) -0.0003(13)
C26 0.0197(18) 0.038(2) 0.056(3) -0.0099(18) 0.0052(16) -0.0025(15)
C27 0.0211(19) 0.049(2) 0.062(3) -0.010(2) 0.0070(17) -0.0001(16)
C28 0.0173(18) 0.046(2) 0.061(3) -0.010(2) 0.0031(16) -0.0013(16)
C29 0.0199(18) 0.048(2) 0.055(3) -0.0065(19) 0.0009(16) 0.0006(16)
C30 0.0178(17) 0.043(2) 0.048(3) -0.0096(18) -0.0001(15) -0.0056(15)
C31 0.0201(17) 0.040(2) 0.048(3) -0.0097(18) 0.0014(15) -0.0014(15)
C32 0.0205(17) 0.036(2) 0.036(2) -0.0074(16) -0.0010(14) 0.0004(14)
C33 0.0244(18) 0.038(2) 0.055(3) -0.0121(19) -0.0030(16) -0.0036(15)
C34 0.030(2) 0.036(2) 0.070(3) -0.012(2) -0.0060(18) 0.0080(16)
C35 0.0191(17) 0.050(2) 0.055(3) -0.007(2) -0.0027(16) 0.0043(16)
C36 0.0187(16) 0.0279(18) 0.039(2) -0.0070(16) 0.0022(14) -0.0038(13)
C37 0.0229(17) 0.035(2) 0.041(2) -0.0075(17) 0.0062(15) -0.0023(14)
C38 0.0319(19) 0.046(2) 0.040(2) -0.0168(18) 0.0015(16) 0.0005(16)
C39 0.045(2) 0.043(2) 0.062(3) -0.020(2) -0.005(2) 0.0068(18)
C40 0.0230(17) 0.0335(19) 0.037(2) -0.0064(17) 0.0063(14) -0.0010(14)
C41 0.0245(18) 0.044(2) 0.040(2) -0.0131(18) 0.0018(15) 0.0016(15)
C42 0.0293(19) 0.038(2) 0.060(3) -0.0132(19) 0.0016(17) 0.0043(15)
C43 0.0137(15) 0.0272(18) 0.041(2) -0.0028(16) 0.0041(14) -0.0013(13)
C44 0.0206(16) 0.0205(17) 0.034(2) -0.0013(15) 0.0066(14) -0.0011(13)
C45 0.0209(16) 0.0202(16) 0.038(2) -0.0025(15) 0.0064(14) 0.0007(13)
C46 0.0221(16) 0.0240(17) 0.030(2) -0.0020(15) 0.0045(14) 0.0005(13)
C47 0.0213(16) 0.0279(18) 0.031(2) -0.0027(15) 0.0026(14) -0.0015(13)
C48 0.0176(16) 0.0264(17) 0.036(2) -0.0001(15) 0.0028(14) -0.0011(13)
C49 0.0162(16) 0.0309(18) 0.040(2) -0.0062(16) 0.0024(14) 0.0031(13)
C50 0.0246(18) 0.045(2) 0.047(3) -0.0100(18) 0.0042(16) 0.0036(15)
C51 0.0181(16) 0.0282(18) 0.042(2) 0.0007(16) 0.0034(14) -0.0006(13)
C52 0.0167(17) 0.041(2) 0.044(2) -0.0030(18) -0.0049(15) -0.0058(14)
C53 0.0200(17) 0.047(2) 0.051(3) -0.0094(19) -0.0017(16) -0.0008(15)
C54 0.052(2) 0.091(3) 0.080(3) -0.022(3) -0.021(2) 0.026(2)
C55 0.041(2) 0.122(3) 0.106(4) -0.063(3) -0.005(2) -0.002(2)
C56 0.034(2) 0.067(3) 0.123(4) -0.052(3) 0.003(2) -0.0041(19)
C57 0.0174(18) 0.048(2) 0.089(3) -0.031(2) 0.0046(18) -0.0023(16)
C58 0.0159(17) 0.043(2) 0.056(3) -0.0054(19) 0.0036(15) 0.0027(15)
C59 0.0142(16) 0.0290(19) 0.059(3) -0.0076(17) 0.0047(15) 0.0033(13)
C60 0.0196(19) 0.031(2) 0.122(4) -0.030(2) 0.007(2) 0.0001(15)
C63 0.0250(17) 0.0227(18) 0.044(2) 0.0002(16) 0.0048(15) -0.0015(13)
C64 0.0177(16) 0.0216(17) 0.054(2) -0.0067(16) 0.0011(15) 0.0013(13)
C65 0.0262(17) 0.0229(18) 0.034(2) 0.0013(15) 0.0057(14) -0.0006(13)
C66 0.0169(16) 0.0270(18) 0.033(2) 0.0014(15) 0.0009(13) -0.0006(13)
C67 0.0192(17) 0.033(2) 0.049(2) -0.0053(17) 0.0040(15) 0.0034(14)
C68 0.0264(19) 0.039(2) 0.070(3) -0.016(2) 0.0027(18) 0.0032(16)
C69 0.049(3) 0.039(2) 0.096(4) -0.013(2) 0.002(2) -0.0051(19)
C70 0.0253(18) 0.0293(19) 0.054(3) -0.0019(17) 0.0064(16) 0.0027(14)
C71 0.0253(19) 0.037(2) 0.070(3) -0.011(2) 0.0026(18) 0.0000(15)
C72 0.041(2) 0.034(2) 0.078(3) -0.002(2) 0.005(2) 0.0076(17)
C73 0.0194(16) 0.0297(18) 0.041(2) 0.0022(16) 0.0057(14) 0.0049(14)
C74 0.0238(17) 0.0321(19) 0.035(2) 0.0069(16) 0.0048(14) 0.0008(14)
C75 0.0256(18) 0.0284(19) 0.043(2) 0.0067(17) 0.0026(15) 0.0049(14)
C76 0.0297(19) 0.034(2) 0.042(2) 0.0046(17) -0.0023(16) -0.0006(15)
C77 0.0218(17) 0.042(2) 0.037(2) 0.0088(18) 0.0000(15) -0.0024(15)
C78 0.0207(17) 0.036(2) 0.032(2) 0.0052(16) 0.0029(14) 0.0017(14)
C79 0.0187(16) 0.0297(18) 0.036(2) -0.0021(15) 0.0066(14) 0.0016(13)
C80 0.0194(17) 0.045(2) 0.033(2) -0.0014(17) -0.0007(14) -0.0011(16)
C81 0.0207(18) 0.052(2) 0.038(2) -0.0001(18) -0.0009(15) 0.0009(17)
C82 0.0235(19) 0.050(2) 0.041(2) -0.0039(18) 0.0029(16) -0.0013(17)
C83 0.0217(19) 0.050(2) 0.056(3) -0.009(2) 0.0040(17) 0.0001(17)
C84 0.0274(19) 0.048(2) 0.054(3) -0.018(2) 0.0117(17) 0.0023(16)
C85 0.0213(17) 0.040(2) 0.040(2) -0.0087(17) 0.0024(15) 0.0002(15)
C86 0.0269(19) 0.036(2) 0.054(3) -0.0131(18) 0.0090(16) -0.0019(15)
C87 0.040(2) 0.047(3) 0.086(4) -0.017(2) 0.025(2) 0.0008(18)
C88 0.052(3) 0.041(2) 0.098(4) -0.006(2) 0.033(2) -0.004(2)
C89 0.040(2) 0.049(3) 0.096(4) -0.014(2) 0.030(2) -0.0085(19)
C90 0.0210(17) 0.036(2) 0.045(2) -0.0071(18) 0.0061(15) 0.0069(15)
C91 0.0222(17) 0.0294(18) 0.035(2) -0.0046(16) 0.0010(14) 0.0072(14)
C92 0.0227(17) 0.037(2) 0.040(2) -0.0056(17) -0.0009(15) 0.0025(14)
C93 0.034(2) 0.036(2) 0.045(3) -0.0114(18) 0.0037(16) 0.0064(15)
C94 0.0205(17) 0.0308(18) 0.034(2) -0.0026(16) 0.0016(14) 0.0069(13)
C95 0.0276(18) 0.0304(19) 0.044(2) -0.0110(17) 0.0042(16) -0.0009(14)
C96 0.027(2) 0.062(3) 0.064(3) -0.021(2) -0.0030(18) -0.0002(18)
C97 0.0162(16) 0.0293(18) 0.043(2) -0.0094(16) 0.0041(14) 0.0016(13)
C98 0.0220(17) 0.0284(18) 0.041(2) -0.0049(16) -0.0017(15) 0.0058(14)
C99 0.0182(16) 0.0257(18) 0.043(2) -0.0093(16) 0.0016(15) -0.0009(13)
C100 0.0194(16) 0.0212(17) 0.048(2) -0.0035(16) -0.0007(15) 0.0002(13)
C101 0.0209(17) 0.0273(18) 0.048(3) -0.0086(17) 0.0051(15) 0.0010(14)
C102 0.0195(17) 0.0317(19) 0.058(3) -0.0084(18) 0.0042(16) 0.0036(14)
C103 0.0186(18) 0.043(2) 0.076(3) -0.023(2) 0.0021(18) -0.0043(15)
C104 0.048(2) 0.059(3) 0.067(3) -0.024(2) -0.004(2) 0.000(2)
C105 0.024(2) 0.050(2) 0.097(4) -0.018(2) 0.008(2) -0.0046(17)
C106 0.060(3) 0.100(3) 0.162(4) 0.009(3) -0.009(3) -0.003(3)
C107 0.0240(18) 0.035(2) 0.067(3) -0.0053(19) 0.0066(18) -0.0019(15)
C108 0.0231(18) 0.036(2) 0.059(3) -0.0069(19) 0.0158(16) 0.0007(15)
N1 0.0166(13) 0.0223(14) 0.0449(19) -0.0077(13) 0.0012(12) 0.0015(10)
N2 0.0148(13) 0.0176(14) 0.051(2) -0.0059(13) 0.0031(12) -0.0020(10)
N3 0.0129(13) 0.0263(14) 0.0437(19) -0.0082(13) 0.0035(11) 0.0012(10)
N4 0.0210(14) 0.0256(15) 0.049(2) -0.0141(14) 0.0028(12) -0.0029(11)
N5 0.0170(14) 0.0256(15) 0.062(2) 0.0006(14) 0.0045(13) -0.0007(11)
N6 0.0203(14) 0.0225(14) 0.0394(18) -0.0010(13) 0.0015(12) 0.0000(11)
N7 0.0212(14) 0.0289(15) 0.053(2) -0.0120(14) 0.0061(13) 0.0012(11)
N8 0.0180(14) 0.0329(16) 0.053(2) -0.0120(15) 0.0092(13) -0.0028(12)
O1 0.0167(11) 0.0220(12) 0.0621(18) -0.0111(11) 0.0118(10) -0.0011(9)
O2 0.0206(12) 0.0216(12) 0.076(2) -0.0141(12) 0.0167(11) -0.0008(9)
O3 0.0195(11) 0.0257(12) 0.0415(15) -0.0076(11) -0.0012(10) 0.0035(9)
O4 0.0197(11) 0.0228(12) 0.0434(16) -0.0102(10) 0.0018(10) 0.0021(9)
O5 0.0186(11) 0.0227(12) 0.0607(18) 0.0000(11) -0.0003(10) -0.0003(9)
O6 0.0175(11) 0.0220(12) 0.0534(17) -0.0002(11) 0.0000(10) -0.0015(9)
O7 0.0213(12) 0.0355(13) 0.0539(17) -0.0219(12) 0.0100(11) -0.0056(10)
O8 0.0210(12) 0.0319(13) 0.0528(17) -0.0179(12) 0.0079(10) -0.0033(10)
B1 0.019(2) 0.026(2) 0.062(3) -0.015(2) 0.0076(19) -0.0033(16)
B2 0.0227(19) 0.021(2) 0.041(3) -0.0035(18) -0.0005(17) 0.0025(15)
B3 0.0208(19) 0.0195(19) 0.046(3) 0.0000(19) 0.0007(17) 0.0001(15)
B4 0.021(2) 0.025(2) 0.058(3) -0.017(2) 0.0083(19) -0.0010(16)
F1 0.0221(10) 0.0280(10) 0.0779(17) -0.0056(11) 0.0057(10) -0.0011(8)
F2 0.0265(10) 0.0261(10) 0.0770(17) -0.0150(11) 0.0201(10) -0.0038(8)
F3 0.0296(10) 0.0261(10) 0.0609(15) -0.0113(10) -0.0062(9) 0.0046(8)
F4 0.0207(10) 0.0481(12) 0.0439(14) -0.0064(10) 0.0013(8) -0.0013(8)
F5 0.0260(10) 0.0471(12) 0.0617(16) -0.0186(11) 0.0002(9) 0.0016(9)
F6 0.0225(10) 0.0332(11) 0.0629(15) 0.0161(10) 0.0033(9) 0.0048(8)
F7 0.0257(10) 0.0297(10) 0.0553(14) -0.0125(10) 0.0046(9) -0.0003(8)
F8 0.0259(10) 0.0266(10) 0.0591(14) -0.0150(9) 0.0123(9) -0.0032(8)
C132 0.012(4) 0.026(7) 0.068(10) -0.005(7) -0.001(6) 0.004(4)
C133 0.032(5) 0.050(6) 0.073(7) -0.032(5) 0.003(4) 0.007(4)
C134 0.026(5) 0.043(8) 0.075(9) -0.010(8) 0.011(6) -0.007(4)
C135 0.049(6) 0.033(7) 0.108(11) 0.011(6) 0.012(6) 0.004(5)

loop_
_atom_type_symbol
_atom_type_description
_atom_type_scat_dispersion_real
_atom_type_scat_dispersion_imag
_atom_type_scat_source
C C 0.0033 0.0016 'International Tables Vol C Tables 4.2.6.8 and 6.1.1.4'
H H 0.0000 0.0000 'International Tables Vol C Tables 4.2.6.8 and 6.1.1.4'
B B 0.0013 0.0007 'International Tables Vol C Tables 4.2.6.8 and 6.1.1.4'
N N 0.0061 0.0033 'International Tables Vol C Tables 4.2.6.8 and 6.1.1.4'
O O 0.0106 0.0060 'International Tables Vol C Tables 4.2.6.8 and 6.1.1.4'
F F 0.0171 0.0103 'International Tables Vol C Tables 4.2.6.8 and 6.1.1.4'

loop_
_geom_angle_atom_site_label_1
_geom_angle_atom_site_label_2
_geom_angle_atom_site_label_3
_geom_angle
_geom_angle_site_symmetry_1
_geom_angle_site_symmetry_3
_geom_angle_publ_flag
C2 C1 H1 109.5 . . ?
C2 C1 H2 109.5 . . ?
H1 C1 H2 109.5 . . ?
C2 C1 H3 109.5 . . ?
H1 C1 H3 109.5 . . ?
H2 C1 H3 109.5 . . ?
C3 C2 C1 113.0(3) . . ?
C3 C2 H4 109.0 . . ?
C1 C2 H4 109.0 . . ?
C3 C2 H5 109.0 . . ?
C1 C2 H5 109.0 . . ?
H4 C2 H5 107.8 . . ?
C4 C3 C6 106.9(3) . . ?
C4 C3 C2 126.3(3) . . ?
C6 C3 C2 126.8(3) . . ?
N1 C4 C3 109.0(3) . . ?
N1 C4 H6 125.5 . . ?
C3 C4 H6 125.5 . . ?
N1 C5 C6 107.5(3) . . ?
N1 C5 C9 117.9(3) . . ?
C6 C5 C9 134.5(3) . . ?
C5 C6 C3 107.2(3) . . ?
C5 C6 C7 127.7(3) . . ?
C3 C6 C7 125.1(3) . . ?
C6 C7 C8 112.2(3) . . ?
C6 C7 H7 109.2 . . ?
C8 C7 H7 109.2 . . ?
C6 C7 H8 109.2 . . ?
C8 C7 H8 109.2 . . ?
H7 C7 H8 107.9 . . ?
C7 C8 H9 109.5 . . ?
C7 C8 H10 109.5 . . ?
H9 C8 H10 109.5 . . ?
C7 C8 H11 109.5 . . ?
H9 C8 H11 109.5 . . ?
H10 C8 H11 109.5 . . ?
O1 C9 C10 119.9(3) . . ?
O1 C9 C5 113.8(3) . . ?
C10 C9 C5 126.2(3) . . ?
C11 C10 C9 120.0(3) . . ?
C11 C10 H12 120.0 . . ?
C9 C10 H12 120.0 . . ?
O2 C11 C10 120.5(3) . . ?
O2 C11 C12 111.8(3) . . ?
C10 C11 C12 127.7(3) . . ?
N2 C12 C13 107.5(3) . . ?
N2 C12 C11 117.2(3) . . ?
C13 C12 C11 135.4(3) . . ?
C12 C13 C16 106.5(3) . . ?
C12 C13 C14 127.5(3) . . ?
C16 C13 C14 125.7(3) . . ?
C13 C14 C15 111.8(3) . . ?
C13 C14 H13 109.3 . . ?
C15 C14 H13 109.3 . . ?
C13 C14 H14 109.3 . . ?
C15 C14 H14 109.3 . . ?
H13 C14 H14 107.9 . . ?
C14 C15 H15 109.5 . . ?
C14 C15 H16 109.5 . . ?
H15 C15 H16 109.5 . . ?
C14 C15 H17 109.5 . . ?
H15 C15 H17 109.5 . . ?
H16 C15 H17 109.5 . . ?
C19 C16 C13 107.7(3) . . ?
C19 C16 C17 127.8(3) . . ?
C13 C16 C17 124.5(3) . . ?
C16 C17 C18 113.7(3) . . ?
C16 C17 H18 108.8 . . ?
C18 C17 H18 108.8 . . ?
C16 C17 H19 108.8 . . ?
C18 C17 H19 108.8 . . ?
H18 C17 H19 107.7 . . ?
C17 C18 H20 109.5 . . ?
C17 C18 H21 109.5 . . ?
H20 C18 H21 109.5 . . ?
C17 C18 H22 109.5 . . ?
H20 C18 H22 109.5 . . ?
H21 C18 H22 109.5 . . ?
N2 C19 C16 107.6(3) . . ?
N2 C19 C20 119.4(3) . . ?
C16 C19 C20 132.9(3) . . ?
C25 C20 C21 118.6(3) . . ?
C25 C20 C19 122.4(3) . . ?
C21 C20 C19 118.9(3) . . ?
C22 C21 C20 121.3(3) . . ?
C22 C21 H23 119.3 . . ?
C20 C21 H23 119.3 . . ?
C21 C22 C23 119.5(3) . . ?
C21 C22 H24 120.2 . . ?
C23 C22 H24 120.2 . . ?
C22 C23 C24 119.9(3) . . ?
C22 C23 H25 120.1 . . ?
C24 C23 H25 120.1 . . ?
C23 C24 C25 120.5(3) . . ?
C23 C24 C26 120.0(3) . . ?
C25 C24 C26 119.4(3) . . ?
C20 C25 C24 120.2(3) . . ?
C20 C25 H26 119.9 . . ?
C24 C25 H26 119.9 . . ?
C27 C26 C24 178.3(4) . . ?
C26 C27 C28 177.3(4) . . ?
C29 C28 C27 178.0(4) . . ?
C28 C29 C30 172.3(4) . . ?
C35 C30 C31 119.9(3) . . ?
C35 C30 C29 119.1(3) . . ?
C31 C30 C29 121.0(3) . . ?
C32 C31 C30 120.3(3) . . ?
C32 C31 H27 119.9 . . ?
C30 C31 H27 119.9 . . ?
C33 C32 C31 118.1(3) . . ?
C33 C32 C36 119.1(3) . . ?
C31 C32 C36 122.8(3) . . ?
C34 C33 C32 121.4(3) . . ?
C34 C33 H28 119.3 . . ?
C32 C33 H28 119.3 . . ?
C35 C34 C33 120.2(3) . . ?
C35 C34 H29 119.9 . . ?
C33 C34 H29 119.9 . . ?
C34 C35 C30 120.1(3) . . ?
C34 C35 H30 120.0 . . ?
C30 C35 H30 120.0 . . ?
N3 C36 C37 107.6(3) . . ?
N3 C36 C32 118.3(3) . . ?
C37 C36 C32 134.1(3) . . ?
C36 C37 C40 107.1(3) . . ?
C36 C37 C38 126.8(3) . . ?
C40 C37 C38 125.9(3) . . ?
C37 C38 C39 114.2(3) . . ?
C37 C38 H31 108.7 . . ?
C39 C38 H31 108.7 . . ?
C37 C38 H32 108.7 . . ?
C39 C38 H32 108.7 . . ?
H31 C38 H32 107.6 . . ?
C38 C39 H33 109.5 . . ?
C38 C39 H34 109.5 . . ?
H33 C39 H34 109.5 . . ?
C38 C39 H35 109.5 . . ?
H33 C39 H35 109.5 . . ?
H34 C39 H35 109.5 . . ?
C43 C40 C37 107.5(3) . . ?
C43 C40 C41 126.5(3) . . ?
C37 C40 C41 125.9(3) . . ?
C40 C41 C42 114.9(3) . . ?
C40 C41 H36 108.5 . . ?
C42 C41 H36 108.5 . . ?
C40 C41 H37 108.5 . . ?
C42 C41 H37 108.5 . . ?
H36 C41 H37 107.5 . . ?
C41 C42 H38 109.5 . . ?
C41 C42 H39 109.5 . . ?
H38 C42 H39 109.5 . . ?
C41 C42 H40 109.5 . . ?
H38 C42 H40 109.5 . . ?
H39 C42 H40 109.5 . . ?
N3 C43 C40 107.3(3) . . ?
N3 C43 C44 116.4(3) . . ?
C40 C43 C44 136.2(3) . . ?
O3 C44 C45 120.0(3) . . ?
O3 C44 C43 113.1(3) . . ?
C45 C44 C43 126.9(3) . . ?
C44 C45 C46 119.9(3) . . ?
C44 C45 H41 120.0 . . ?
C46 C45 H41 120.0 . . ?
O4 C46 C45 120.1(3) . . ?
O4 C46 C47 114.3(3) . . ?
C45 C46 C47 125.6(3) . . ?
N4 C47 C48 107.6(2) . . ?
N4 C47 C46 118.3(3) . . ?
C48 C47 C46 134.1(3) . . ?
C47 C48 C51 106.4(3) . . ?
C47 C48 C49 127.2(3) . . ?
C51 C48 C49 126.4(3) . . ?
C48 C49 C50 113.4(3) . . ?
C48 C49 H42 108.9 . . ?
C50 C49 H42 108.9 . . ?
C48 C49 H43 108.9 . . ?
C50 C49 H43 108.9 . . ?
H42 C49 H43 107.7 . . ?
C49 C50 H44 109.5 . . ?
C49 C50 H45 109.5 . . ?
H44 C50 H45 109.5 . . ?
C49 C50 H46 109.5 . . ?
H44 C50 H46 109.5 . . ?
H45 C50 H46 109.5 . . ?
C52 C51 C48 107.2(3) . . ?
C52 C51 C53 126.1(3) . . ?
C48 C51 C53 126.7(3) . . ?
N4 C52 C51 109.7(3) . . ?
N4 C52 H47 125.2 . . ?
C51 C52 H47 125.2 . . ?
C51 C53 C54 113.0(3) . . ?
C51 C53 H48 109.0 . . ?
C54 C53 H48 109.0 . . ?
C51 C53 H49 109.0 . . ?
C54 C53 H49 109.0 . . ?
H48 C53 H49 107.8 . . ?
C53 C54 H50 109.5 . . ?
C53 C54 H51 109.5 . . ?
H50 C54 H51 109.5 . . ?
C53 C54 H52 109.5 . . ?
H50 C54 H52 109.5 . . ?
H51 C54 H52 109.5 . . ?
C56 C55 H53 109.5 . . ?
C56 C55 H54 109.5 . . ?
H53 C55 H54 109.5 . . ?
C56 C55 H55 109.5 . . ?
H53 C55 H55 109.5 . . ?
H54 C55 H55 109.5 . . ?
C57 C56 C55 113.6(4) . . ?
C57 C56 H56 108.8 . . ?
C55 C56 H56 108.8 . . ?
C57 C56 H57 108.8 . . ?
C55 C56 H57 108.8 . . ?
H56 C56 H57 107.7 . . ?
C58 C57 C60 107.6(3) . . ?
C58 C57 C56 126.0(3) . . ?
C60 C57 C56 126.4(3) . . ?
N5 C58 C57 108.5(3) . . ?
N5 C58 H58 125.7 . . ?
C57 C58 H58 125.7 . . ?
N5 C59 C60 106.3(3) . . ?
N5 C59 C63 118.8(3) . . ?
C60 C59 C63 134.8(3) . . ?
C59 C60 C57 107.2(3) . . ?
C59 C60 C134 129.2(5) . . ?
C57 C60 C134 120.4(5) . . ?
C59 C60 C132 124.5(5) . . ?
C57 C60 C132 125.4(5) . . ?
C134 C60 C132 31.2(5) . . ?
O5 C63 C64 120.3(3) . . ?
O5 C63 C59 113.7(3) . . ?
C64 C63 C59 126.0(3) . . ?
C65 C64 C63 120.3(3) . . ?
C65 C64 H59 119.9 . . ?
C63 C64 H59 119.9 . . ?
O6 C65 C64 120.8(3) . . ?
O6 C65 C66 113.1(3) . . ?
C64 C65 C66 126.1(3) . . ?
N6 C66 C67 107.7(3) . . ?
N6 C66 C65 117.7(3) . . ?
C67 C66 C65 134.5(3) . . ?
C66 C67 C70 106.8(3) . . ?
C66 C67 C68 128.4(3) . . ?
C70 C67 C68 124.8(3) . . ?
C67 C68 C69 114.3(3) . . ?
C67 C68 H60 108.7 . . ?
C69 C68 H60 108.7 . . ?
C67 C68 H61 108.7 . . ?
C69 C68 H61 108.7 . . ?
H60 C68 H61 107.6 . . ?
C68 C69 H62 109.5 . . ?
C68 C69 H63 109.5 . . ?
H62 C69 H63 109.5 . . ?
C68 C69 H64 109.5 . . ?
H62 C69 H64 109.5 . . ?
H63 C69 H64 109.5 . . ?
C73 C70 C67 107.7(3) . . ?
C73 C70 C71 127.6(3) . . ?
C67 C70 C71 124.7(3) . . ?
C72 C71 C70 113.3(3) . . ?
C72 C71 H65 108.9 . . ?
C70 C71 H65 108.9 . . ?
C72 C71 H66 108.9 . . ?
C70 C71 H66 108.9 . . ?
H65 C71 H66 107.7 . . ?
C71 C72 H67 109.5 . . ?
C71 C72 H68 109.5 . . ?
H67 C72 H68 109.5 . . ?
C71 C72 H69 109.5 . . ?
H67 C72 H69 109.5 . . ?
H68 C72 H69 109.5 . . ?
N6 C73 C70 107.1(3) . . ?
N6 C73 C74 119.4(3) . . ?
C70 C73 C74 133.5(3) . . ?
C75 C74 C79 118.0(3) . . ?
C75 C74 C73 120.1(3) . . ?
C79 C74 C73 121.9(3) . . ?
C76 C75 C74 121.1(3) . . ?
C76 C75 H70 119.4 . . ?
C74 C75 H70 119.4 . . ?
C77 C76 C75 120.6(3) . . ?
C77 C76 H71 119.7 . . ?
C75 C76 H71 119.7 . . ?
C76 C77 C78 119.6(3) . . ?
C76 C77 H72 120.2 . . ?
C78 C77 H72 120.2 . . ?
C77 C78 C79 119.6(3) . . ?
C77 C78 C80 119.8(3) . . ?
C79 C78 C80 120.5(3) . . ?
C74 C79 C78 121.0(3) . . ?
C74 C79 H73 119.5 . . ?
C78 C79 H73 119.5 . . ?
C81 C80 C78 177.9(4) . . ?
C80 C81 C82 178.7(4) . . ?
C83 C82 C81 177.6(4) . . ?
C82 C83 C84 176.5(4) . . ?
C85 C84 C89 120.1(3) . . ?
C85 C84 C83 120.0(3) . . ?
C89 C84 C83 119.9(3) . . ?
C86 C85 C84 119.0(3) . . ?
C86 C85 H74 120.5 . . ?
C84 C85 H74 120.5 . . ?
C85 C86 C87 120.3(3) . . ?
C85 C86 C90 120.8(3) . . ?
C87 C86 C90 118.7(3) . . ?
C88 C87 C86 120.4(4) . . ?
C88 C87 H75 119.8 . . ?
C86 C87 H75 119.8 . . ?
C87 C88 C89 120.3(4) . . ?
C87 C88 H76 119.9 . . ?
C89 C88 H76 119.9 . . ?
C88 C89 C84 119.9(4) . . ?
C88 C89 H77 120.1 . . ?
C84 C89 H77 120.1 . . ?
N7 C90 C91 107.6(3) . . ?
N7 C90 C86 121.0(3) . . ?
C91 C90 C86 130.9(3) . . ?
C90 C91 C94 107.6(3) . . ?
C90 C91 C92 126.6(3) . . ?
C94 C91 C92 125.8(3) . . ?
C91 C92 C93 114.9(3) . . ?
C91 C92 H78 108.5 . . ?
C93 C92 H78 108.5 . . ?
C91 C92 H79 108.5 . . ?
C93 C92 H79 108.5 . . ?
H78 C92 H79 107.5 . . ?
C92 C93 H80 109.5 . . ?
C92 C93 H81 109.5 . . ?
H80 C93 H81 109.5 . . ?
C92 C93 H82 109.5 . . ?
H80 C93 H82 109.5 . . ?
H81 C93 H82 109.5 . . ?
C97 C94 C91 107.7(3) . . ?
C97 C94 C95 127.3(3) . . ?
C91 C94 C95 124.9(3) . . ?
C94 C95 C96 112.6(3) . . ?
C94 C95 H83 109.1 . . ?
C96 C95 H83 109.1 . . ?
C94 C95 H84 109.1 . . ?
C96 C95 H84 109.1 . . ?
H83 C95 H84 107.8 . . ?
C95 C96 H85 109.5 . . ?
C95 C96 H86 109.5 . . ?
H85 C96 H86 109.5 . . ?
C95 C96 H87 109.5 . . ?
H85 C96 H87 109.5 . . ?
H86 C96 H87 109.5 . . ?
N7 C97 C94 106.5(3) . . ?
N7 C97 C98 118.0(3) . . ?
C94 C97 C98 135.6(3) . . ?
O7 C98 C99 120.3(3) . . ?
O7 C98 C97 112.5(3) . . ?
C99 C98 C97 127.1(3) . . ?
C98 C99 C100 120.9(3) . . ?
C98 C99 H88 119.6 . . ?
C100 C99 H88 119.6 . . ?
O8 C100 C99 119.8(3) . . ?
O8 C100 C101 113.9(3) . . ?
C99 C100 C101 126.3(3) . . ?
N8 C101 C102 106.6(3) . . ?
N8 C101 C100 118.8(3) . . ?
C102 C101 C100 134.6(3) . . ?
C107 C102 C101 106.7(3) . . ?
C107 C102 C103 125.8(3) . . ?
C101 C102 C103 127.5(3) . . ?
C102 C103 C104 112.6(3) . . ?
C102 C103 H89 109.1 . . ?
C104 C103 H89 109.1 . . ?
C102 C103 H90 109.1 . . ?
C104 C103 H90 109.1 . . ?
H89 C103 H90 107.8 . . ?
C103 C104 H91 109.5 . . ?
C103 C104 H92 109.5 . . ?
H91 C104 H92 109.5 . . ?
C103 C104 H93 109.5 . . ?
H91 C104 H93 109.5 . . ?
H92 C104 H93 109.5 . . ?
C106 C105 C107 115.4(4) . . ?
C106 C105 H94 108.4 . . ?
C107 C105 H94 108.4 . . ?
C106 C105 H95 108.4 . . ?
C107 C105 H95 108.4 . . ?
H94 C105 H95 107.5 . . ?
C105 C106 H96 109.5 . . ?
C105 C106 H97 109.5 . . ?
H96 C106 H97 109.5 . . ?
C105 C106 H98 109.5 . . ?
H96 C106 H98 109.5 . . ?
H97 C106 H98 109.5 . . ?
C108 C107 C102 107.6(3) . . ?
C108 C107 C105 124.3(4) . . ?
C102 C107 C105 128.1(3) . . ?
N8 C108 C107 109.1(3) . . ?
N8 C108 H99 125.4 . . ?
C107 C108 H99 125.4 . . ?
C4 N1 C5 109.3(3) . . ?
C4 N1 H100 125.3 . . ?
C5 N1 H100 125.3 . . ?
C19 N2 C12 110.7(3) . . ?
C19 N2 H101 124.6 . . ?
C12 N2 H101 124.6 . . ?
C36 N3 C43 110.6(3) . . ?
C36 N3 H102 124.7 . . ?
C43 N3 H102 124.7 . . ?
C52 N4 C47 109.1(3) . . ?
C52 N4 H103 125.4 . . ?
C47 N4 H103 125.4 . . ?
C58 N5 C59 110.4(3) . . ?
C58 N5 H104 124.8 . . ?
C59 N5 H104 124.8 . . ?
C73 N6 C66 110.6(3) . . ?
C73 N6 H105 124.7 . . ?
C66 N6 H105 124.7 . . ?
C90 N7 C97 110.6(3) . . ?
C90 N7 H106 124.7 . . ?
C97 N7 H106 124.7 . . ?
C108 N8 C101 110.0(3) . . ?
C108 N8 H107 125.0 . . ?
C101 N8 H107 125.0 . . ?
C9 O1 B1 120.5(2) . . ?
C11 O2 B1 120.8(3) . . ?
C44 O3 B2 120.7(2) . . ?
C46 O4 B2 120.5(2) . . ?
C63 O5 B3 122.4(2) . . ?
C65 O6 B3 122.2(2) . . ?
C98 O7 B4 120.1(3) . . ?
C100 O8 B4 120.5(3) . . ?
F2 B1 F1 110.7(3) . . ?
F2 B1 O2 108.7(3) . . ?
F1 B1 O2 109.4(3) . . ?
F2 B1 O1 108.3(3) . . ?
F1 B1 O1 109.3(3) . . ?
O2 B1 O1 110.4(3) . . ?
F3 B2 F4 110.3(3) . . ?
F3 B2 O3 109.1(3) . . ?
F4 B2 O3 108.6(3) . . ?
F3 B2 O4 109.8(3) . . ?
F4 B2 O4 108.1(3) . . ?
O3 B2 O4 111.0(3) . . ?
F5 B3 F6 109.8(3) . . ?
F5 B3 O6 109.9(3) . . ?
F6 B3 O6 107.5(3) . . ?
F5 B3 O5 109.2(3) . . ?
F6 B3 O5 108.2(3) . . ?
O6 B3 O5 112.1(3) . . ?
F8 B4 F7 110.4(3) . . ?
F8 B4 O7 108.9(3) . . ?
F7 B4 O7 108.6(3) . . ?
F8 B4 O8 109.2(3) . . ?
F7 B4 O8 107.9(3) . . ?
O7 B4 O8 111.8(3) . . ?
C133 C132 C60 107.3(11) . . ?
C133 C132 H108 110.3 . . ?
C60 C132 H108 110.3 . . ?
C133 C132 H109 110.3 . . ?
C60 C132 H109 110.3 . . ?
H108 C132 H109 108.5 . . ?
C132 C133 H110 109.5 . . ?
C132 C133 H111 109.5 . . ?
H110 C133 H111 109.5 . . ?
C132 C133 H112 109.5 . . ?
H110 C133 H112 109.5 . . ?
H111 C133 H112 109.5 . . ?
C60 C134 C135 100.6(10) . . ?
C60 C134 H113 111.6 . . ?
C135 C134 H113 111.6 . . ?
C60 C134 H114 111.6 . . ?
C135 C134 H114 111.6 . . ?
H113 C134 H114 109.4 . . ?

loop_
_geom_bond_atom_site_label_1
_geom_bond_atom_site_label_2
_geom_bond_distance
_geom_bond_site_symmetry_2
_geom_bond_publ_flag
C1 C2 1.521(5) . ?
C1 H1 0.9800 . ?
C1 H2 0.9800 . ?
C1 H3 0.9800 . ?
C2 C3 1.491(4) . ?
C2 H4 0.9900 . ?
C2 H5 0.9900 . ?
C3 C4 1.377(4) . ?
C3 C6 1.397(4) . ?
C4 N1 1.337(4) . ?
C4 H6 0.9500 . ?
C5 N1 1.367(4) . ?
C5 C6 1.385(4) . ?
C5 C9 1.422(4) . ?
C6 C7 1.493(4) . ?
C7 C8 1.513(5) . ?
C7 H7 0.9900 . ?
C7 H8 0.9900 . ?
C8 H9 0.9800 . ?
C8 H10 0.9800 . ?
C8 H11 0.9800 . ?
C9 O1 1.319(4) . ?
C9 C10 1.385(4) . ?
C10 C11 1.371(4) . ?
C10 H12 0.9500 . ?
C11 O2 1.316(4) . ?
C11 C12 1.428(4) . ?
C12 N2 1.362(4) . ?
C12 C13 1.394(4) . ?
C13 C16 1.407(4) . ?
C13 C14 1.491(4) . ?
C14 C15 1.516(4) . ?
C14 H13 0.9900 . ?
C14 H14 0.9900 . ?
C15 H15 0.9800 . ?
C15 H16 0.9800 . ?
C15 H17 0.9800 . ?
C16 C19 1.388(4) . ?
C16 C17 1.501(4) . ?
C17 C18 1.514(5) . ?
C17 H18 0.9900 . ?
C17 H19 0.9900 . ?
C18 H20 0.9800 . ?
C18 H21 0.9800 . ?
C18 H22 0.9800 . ?
C19 N2 1.343(4) . ?
C19 C20 1.458(4) . ?
C20 C25 1.380(4) . ?
C20 C21 1.396(5) . ?
C21 C22 1.377(5) . ?
C21 H23 0.9500 . ?
C22 C23 1.378(4) . ?
C22 H24 0.9500 . ?
C23 C24 1.381(5) . ?
C23 H25 0.9500 . ?
C24 C25 1.387(5) . ?
C24 C26 1.426(4) . ?
C25 H26 0.9500 . ?
C26 C27 1.192(4) . ?
C27 C28 1.369(5) . ?
C28 C29 1.192(4) . ?
C29 C30 1.426(4) . ?
C30 C35 1.374(5) . ?
C30 C31 1.391(4) . ?
C31 C32 1.388(4) . ?
C31 H27 0.9500 . ?
C32 C33 1.383(5) . ?
C32 C36 1.458(4) . ?
C33 C34 1.370(4) . ?
C33 H28 0.9500 . ?
C34 C35 1.363(5) . ?
C34 H29 0.9500 . ?
C35 H30 0.9500 . ?
C36 N3 1.359(4) . ?
C36 C37 1.389(4) . ?
C37 C40 1.415(4) . ?
C37 C38 1.495(4) . ?
C38 C39 1.497(5) . ?
C38 H31 0.9900 . ?
C38 H32 0.9900 . ?
C39 H33 0.9800 . ?
C39 H34 0.9800 . ?
C39 H35 0.9800 . ?
C40 C43 1.385(4) . ?
C40 C41 1.498(4) . ?
C41 C42 1.500(5) . ?
C41 H36 0.9900 . ?
C41 H37 0.9900 . ?
C42 H38 0.9800 . ?
C42 H39 0.9800 . ?
C42 H40 0.9800 . ?
C43 N3 1.365(4) . ?
C43 C44 1.409(4) . ?
C44 O3 1.316(4) . ?
C44 C45 1.379(4) . ?
C45 C46 1.388(4) . ?
C45 H41 0.9500 . ?
C46 O4 1.310(4) . ?
C46 C47 1.420(4) . ?
C47 N4 1.372(4) . ?
C47 C48 1.400(4) . ?
C48 C51 1.406(4) . ?
C48 C49 1.478(4) . ?
C49 C50 1.515(5) . ?
C49 H42 0.9900 . ?
C49 H43 0.9900 . ?
C50 H44 0.9800 . ?
C50 H45 0.9800 . ?
C50 H46 0.9800 . ?
C51 C52 1.369(5) . ?
C51 C53 1.494(4) . ?
C52 N4 1.334(4) . ?
C52 H47 0.9500 . ?
C53 C54 1.515(5) . ?
C53 H48 0.9900 . ?
C53 H49 0.9900 . ?
C54 H50 0.9800 . ?
C54 H51 0.9800 . ?
C54 H52 0.9800 . ?
C55 C56 1.520(7) . ?
C55 H53 0.9800 . ?
C55 H54 0.9800 . ?
C55 H55 0.9800 . ?
C56 C57 1.504(5) . ?
C56 H56 0.9900 . ?
C56 H57 0.9900 . ?
C57 C58 1.366(5) . ?
C57 C60 1.391(5) . ?
C58 N5 1.327(4) . ?
C58 H58 0.9500 . ?
C59 N5 1.370(4) . ?
C59 C60 1.390(4) . ?
C59 C63 1.407(4) . ?
C60 C134 1.466(15) . ?
C60 C132 1.589(14) . ?
C63 O5 1.311(4) . ?
C63 C64 1.383(4) . ?
C64 C65 1.366(4) . ?
C64 H59 0.9500 . ?
C65 O6 1.310(4) . ?
C65 C66 1.427(4) . ?
C66 N6 1.365(4) . ?
C66 C67 1.389(4) . ?
C67 C70 1.407(4) . ?
C67 C68 1.495(4) . ?
C68 C69 1.497(6) . ?
C68 H60 0.9900 . ?
C68 H61 0.9900 . ?
C69 H62 0.9800 . ?
C69 H63 0.9800 . ?
C69 H64 0.9800 . ?
C70 C73 1.397(4) . ?
C70 C71 1.503(5) . ?
C71 C72 1.495(5) . ?
C71 H65 0.9900 . ?
C71 H66 0.9900 . ?
C72 H67 0.9800 . ?
C72 H68 0.9800 . ?
C72 H69 0.9800 . ?
C73 N6 1.354(4) . ?
C73 C74 1.471(4) . ?
C74 C75 1.383(5) . ?
C74 C79 1.385(4) . ?
C75 C76 1.379(4) . ?
C75 H70 0.9500 . ?
C76 C77 1.369(5) . ?
C76 H71 0.9500 . ?
C77 C78 1.379(5) . ?
C77 H72 0.9500 . ?
C78 C79 1.394(4) . ?
C78 C80 1.424(4) . ?
C79 H73 0.9500 . ?
C80 C81 1.195(4) . ?
C81 C82 1.365(5) . ?
C82 C83 1.191(5) . ?
C83 C84 1.428(5) . ?
C84 C85 1.399(5) . ?
C84 C89 1.399(5) . ?
C85 C86 1.384(5) . ?
C85 H74 0.9500 . ?
C86 C87 1.392(5) . ?
C86 C90 1.470(5) . ?
C87 C88 1.372(5) . ?
C87 H75 0.9500 . ?
C88 C89 1.375(5) . ?
C88 H76 0.9500 . ?
C89 H77 0.9500 . ?
C90 N7 1.355(4) . ?
C90 C91 1.381(4) . ?
C91 C94 1.402(5) . ?
C91 C92 1.496(4) . ?
C92 C93 1.509(4) . ?
C92 H78 0.9900 . ?
C92 H79 0.9900 . ?
C93 H80 0.9800 . ?
C93 H81 0.9800 . ?
C93 H82 0.9800 . ?
C94 C97 1.393(4) . ?
C94 C95 1.491(4) . ?
C95 C96 1.523(5) . ?
C95 H83 0.9900 . ?
C95 H84 0.9900 . ?
C96 H85 0.9800 . ?
C96 H86 0.9800 . ?
C96 H87 0.9800 . ?
C97 N7 1.372(4) . ?
C97 C98 1.412(5) . ?
C98 O7 1.326(4) . ?
C98 C99 1.363(4) . ?
C99 C100 1.383(5) . ?
C99 H88 0.9500 . ?
C100 O8 1.321(3) . ?
C100 C101 1.417(4) . ?
C101 N8 1.370(4) . ?
C101 C102 1.408(4) . ?
C102 C107 1.393(5) . ?
C102 C103 1.480(5) . ?
C103 C104 1.511(6) . ?
C103 H89 0.9900 . ?
C103 H90 0.9900 . ?
C104 H91 0.9800 . ?
C104 H92 0.9800 . ?
C104 H93 0.9800 . ?
C105 C106 1.441(6) . ?
C105 C107 1.499(5) . ?
C105 H94 0.9900 . ?
C105 H95 0.9900 . ?
C106 H96 0.9800 . ?
C106 H97 0.9800 . ?
C106 H98 0.9800 . ?
C107 C108 1.369(5) . ?
C108 N8 1.329(4) . ?
C108 H99 0.9500 . ?
N1 H100 0.8800 . ?
N2 H101 0.8800 . ?
N3 H102 0.8800 . ?
N4 H103 0.8800 . ?
N5 H104 0.8800 . ?
N6 H105 0.8800 . ?
N7 H106 0.8800 . ?
N8 H107 0.8800 . ?
O1 B1 1.465(4) . ?
O2 B1 1.455(4) . ?
O3 B2 1.445(4) . ?
O4 B2 1.469(4) . ?
O5 B3 1.462(4) . ?
O6 B3 1.453(4) . ?
O7 B4 1.455(5) . ?
O8 B4 1.462(4) . ?
B1 F2 1.366(4) . ?
B1 F1 1.380(5) . ?
B2 F3 1.355(4) . ?
B2 F4 1.399(5) . ?
B3 F5 1.354(4) . ?
B3 F6 1.391(4) . ?
B4 F8 1.363(4) . ?
B4 F7 1.397(5) . ?
C132 C133 1.511(16) . ?
C132 H108 0.9900 . ?
C132 H109 0.9900 . ?
C133 H110 0.9800 . ?
C133 H111 0.9800 . ?
C133 H112 0.9800 . ?
C134 C135 1.544(18) . ?
C134 H113 0.9900 . ?
C134 H114 0.9900 . ?
C135 H115 0.9800 . ?
C135 H116 0.9800 . ?
C135 H117 0.9800 . ?

loop_
_geom_torsion_atom_site_label_1
_geom_torsion_atom_site_label_2
_geom_torsion_atom_site_label_3
_geom_torsion_atom_site_label_4
_geom_torsion
_geom_torsion_site_symmetry_1
_geom_torsion_site_symmetry_2
_geom_torsion_site_symmetry_3
_geom_torsion_site_symmetry_4
_geom_torsion_publ_flag
C1 C2 C3 C4 -11.5(5) . . . . ?
C1 C2 C3 C6 168.6(3) . . . . ?
C6 C3 C4 N1 -1.3(4) . . . . ?
C2 C3 C4 N1 178.8(3) . . . . ?
N1 C5 C6 C3 -0.1(4) . . . . ?
C9 C5 C6 C3 177.7(4) . . . . ?
N1 C5 C6 C7 178.5(3) . . . . ?
C9 C5 C6 C7 -3.6(6) . . . . ?
C4 C3 C6 C5 0.8(4) . . . . ?
C2 C3 C6 C5 -179.3(3) . . . . ?
C4 C3 C6 C7 -177.8(3) . . . . ?
C2 C3 C6 C7 2.1(5) . . . . ?
C5 C6 C7 C8 -84.5(4) . . . . ?
C3 C6 C7 C8 93.9(4) . . . . ?
N1 C5 C9 O1 3.9(4) . . . . ?
C6 C5 C9 O1 -173.8(4) . . . . ?
N1 C5 C9 C10 -171.5(3) . . . . ?
C6 C5 C9 C10 10.8(6) . . . . ?
O1 C9 C10 C11 -4.0(5) . . . . ?
C5 C9 C10 C11 171.2(3) . . . . ?
C9 C10 C11 O2 4.5(5) . . . . ?
C9 C10 C11 C12 -173.6(3) . . . . ?
O2 C11 C12 N2 0.9(4) . . . . ?
C10 C11 C12 N2 179.1(3) . . . . ?
O2 C11 C12 C13 -179.7(4) . . . . ?
C10 C11 C12 C13 -1.5(6) . . . . ?
N2 C12 C13 C16 1.2(4) . . . . ?
C11 C12 C13 C16 -178.2(4) . . . . ?
N2 C12 C13 C14 -173.0(3) . . . . ?
C11 C12 C13 C14 7.5(6) . . . . ?
C12 C13 C14 C15 82.1(4) . . . . ?
C16 C13 C14 C15 -91.1(4) . . . . ?
C12 C13 C16 C19 -1.1(4) . . . . ?
C14 C13 C16 C19 173.2(3) . . . . ?
C12 C13 C16 C17 -179.2(3) . . . . ?
C14 C13 C16 C17 -4.9(5) . . . . ?
C19 C16 C17 C18 98.9(4) . . . . ?
C13 C16 C17 C18 -83.4(4) . . . . ?
C13 C16 C19 N2 0.6(4) . . . . ?
C17 C16 C19 N2 178.6(3) . . . . ?
C13 C16 C19 C20 -174.6(3) . . . . ?
C17 C16 C19 C20 3.4(6) . . . . ?
N2 C19 C20 C25 147.3(3) . . . . ?
C16 C19 C20 C25 -37.8(5) . . . . ?
N2 C19 C20 C21 -28.9(4) . . . . ?
C16 C19 C20 C21 145.9(4) . . . . ?
C25 C20 C21 C22 -1.3(5) . . . . ?
C19 C20 C21 C22 175.1(3) . . . . ?
C20 C21 C22 C23 0.0(5) . . . . ?
C21 C22 C23 C24 2.4(5) . . . . ?
C22 C23 C24 C25 -3.6(5) . . . . ?
C22 C23 C24 C26 179.1(3) . . . . ?
C21 C20 C25 C24 0.2(5) . . . . ?
C19 C20 C25 C24 -176.1(3) . . . . ?
C23 C24 C25 C20 2.3(5) . . . . ?
C26 C24 C25 C20 179.6(3) . . . . ?
C23 C24 C26 C27 -157(16) . . . . ?
C25 C24 C26 C27 26(16) . . . . ?
C24 C26 C27 C28 -23(23) . . . . ?
C26 C27 C28 C29 20(20) . . . . ?
C27 C28 C29 C30 34(16) . . . . ?
C28 C29 C30 C35 -15(3) . . . . ?
C28 C29 C30 C31 164(3) . . . . ?
C35 C30 C31 C32 1.1(6) . . . . ?
C29 C30 C31 C32 -177.7(4) . . . . ?
C30 C31 C32 C33 1.0(5) . . . . ?
C30 C31 C32 C36 -178.5(3) . . . . ?
C31 C32 C33 C34 -2.3(6) . . . . ?
C36 C32 C33 C34 177.2(4) . . . . ?
C32 C33 C34 C35 1.5(6) . . . . ?
C33 C34 C35 C30 0.7(6) . . . . ?
C31 C30 C35 C34 -2.0(6) . . . . ?
C29 C30 C35 C34 176.8(4) . . . . ?
C33 C32 C36 N3 -22.8(5) . . . . ?
C31 C32 C36 N3 156.8(3) . . . . ?
C33 C32 C36 C37 153.0(4) . . . . ?
C31 C32 C36 C37 -27.5(6) . . . . ?
N3 C36 C37 C40 0.1(4) . . . . ?
C32 C36 C37 C40 -176.0(4) . . . . ?
N3 C36 C37 C38 176.5(3) . . . . ?
C32 C36 C37 C38 0.4(7) . . . . ?
C36 C37 C38 C39 96.2(4) . . . . ?
C40 C37 C38 C39 -88.1(4) . . . . ?
C36 C37 C40 C43 -0.3(4) . . . . ?
C38 C37 C40 C43 -176.7(3) . . . . ?
C36 C37 C40 C41 175.5(3) . . . . ?
C38 C37 C40 C41 -0.8(6) . . . . ?
C43 C40 C41 C42 -87.1(4) . . . . ?
C37 C40 C41 C42 97.8(4) . . . . ?
C37 C40 C43 N3 0.4(4) . . . . ?
C41 C40 C43 N3 -175.5(3) . . . . ?
C37 C40 C43 C44 178.2(4) . . . . ?
C41 C40 C43 C44 2.4(7) . . . . ?
N3 C43 C44 O3 7.7(4) . . . . ?
C40 C43 C44 O3 -170.0(4) . . . . ?
N3 C43 C44 C45 -172.6(3) . . . . ?
C40 C43 C44 C45 9.7(7) . . . . ?
O3 C44 C45 C46 3.9(5) . . . . ?
C43 C44 C45 C46 -175.8(3) . . . . ?
C44 C45 C46 O4 -6.0(5) . . . . ?
C44 C45 C46 C47 173.4(3) . . . . ?
O4 C46 C47 N4 -6.1(4) . . . . ?
C45 C46 C47 N4 174.5(3) . . . . ?
O4 C46 C47 C48 174.6(4) . . . . ?
C45 C46 C47 C48 -4.8(6) . . . . ?
N4 C47 C48 C51 -1.1(4) . . . . ?
C46 C47 C48 C51 178.3(4) . . . . ?
N4 C47 C48 C49 178.2(3) . . . . ?
C46 C47 C48 C49 -2.5(6) . . . . ?
C47 C48 C49 C50 -74.4(4) . . . . ?
C51 C48 C49 C50 104.6(4) . . . . ?
C47 C48 C51 C52 0.8(4) . . . . ?
C49 C48 C51 C52 -178.4(3) . . . . ?
C47 C48 C51 C53 -179.6(3) . . . . ?
C49 C48 C51 C53 1.2(6) . . . . ?
C48 C51 C52 N4 -0.3(4) . . . . ?
C53 C51 C52 N4 -179.9(3) . . . . ?
C52 C51 C53 C54 -28.2(5) . . . . ?
C48 C51 C53 C54 152.3(4) . . . . ?
C55 C56 C57 C58 -26.8(7) . . . . ?
C55 C56 C57 C60 151.7(5) . . . . ?
C60 C57 C58 N5 1.5(5) . . . . ?
C56 C57 C58 N5 -179.8(4) . . . . ?
N5 C59 C60 C57 0.3(5) . . . . ?
C63 C59 C60 C57 178.7(4) . . . . ?
N5 C59 C60 C134 -159.1(8) . . . . ?
C63 C59 C60 C134 19.3(11) . . . . ?
N5 C59 C60 C132 162.1(7) . . . . ?
C63 C59 C60 C132 -19.5(10) . . . . ?
C58 C57 C60 C59 -1.1(5) . . . . ?
C56 C57 C60 C59 -179.8(5) . . . . ?
C58 C57 C60 C134 160.5(7) . . . . ?
C56 C57 C60 C134 -18.2(9) . . . . ?
C58 C57 C60 C132 -162.6(7) . . . . ?
C56 C57 C60 C132 18.6(10) . . . . ?
N5 C59 C63 O5 -6.6(5) . . . . ?
C60 C59 C63 O5 175.2(4) . . . . ?
N5 C59 C63 C64 173.3(4) . . . . ?
C60 C59 C63 C64 -5.0(7) . . . . ?
O5 C63 C64 C65 -1.0(5) . . . . ?
C59 C63 C64 C65 179.2(4) . . . . ?
C63 C64 C65 O6 -1.8(5) . . . . ?
C63 C64 C65 C66 -179.7(3) . . . . ?
O6 C65 C66 N6 -4.1(4) . . . . ?
C64 C65 C66 N6 173.9(3) . . . . ?
O6 C65 C66 C67 179.9(4) . . . . ?
C64 C65 C66 C67 -2.0(6) . . . . ?
N6 C66 C67 C70 -1.4(4) . . . . ?
C65 C66 C67 C70 174.9(4) . . . . ?
N6 C66 C67 C68 177.3(4) . . . . ?
C65 C66 C67 C68 -6.4(7) . . . . ?
C66 C67 C68 C69 95.0(5) . . . . ?
C70 C67 C68 C69 -86.5(5) . . . . ?
C66 C67 C70 C73 1.4(4) . . . . ?
C68 C67 C70 C73 -177.4(3) . . . . ?
C66 C67 C70 C71 -177.2(4) . . . . ?
C68 C67 C70 C71 4.0(6) . . . . ?
C73 C70 C71 C72 -67.8(5) . . . . ?
C67 C70 C71 C72 110.5(4) . . . . ?
C67 C70 C73 N6 -0.8(4) . . . . ?
C71 C70 C73 N6 177.7(4) . . . . ?
C67 C70 C73 C74 178.3(4) . . . . ?
C71 C70 C73 C74 -3.2(7) . . . . ?
N6 C73 C74 C75 -17.1(5) . . . . ?
C70 C73 C74 C75 163.8(4) . . . . ?
N6 C73 C74 C79 162.4(3) . . . . ?
C70 C73 C74 C79 -16.6(6) . . . . ?
C79 C74 C75 C76 -0.4(5) . . . . ?
C73 C74 C75 C76 179.2(3) . . . . ?
C74 C75 C76 C77 0.4(5) . . . . ?
C75 C76 C77 C78 0.2(5) . . . . ?
C76 C77 C78 C79 -0.7(5) . . . . ?
C76 C77 C78 C80 -179.6(3) . . . . ?
C75 C74 C79 C78 -0.2(5) . . . . ?
C73 C74 C79 C78 -179.7(3) . . . . ?
C77 C78 C79 C74 0.7(5) . . . . ?
C80 C78 C79 C74 179.6(3) . . . . ?
C77 C78 C80 C81 2(11) . . . . ?
C79 C78 C80 C81 -177(100) . . . . ?
C78 C80 C81 C82 152(15) . . . . ?
C80 C81 C82 C83 -23(26) . . . . ?
C81 C82 C83 C84 67(14) . . . . ?
C82 C83 C84 C85 -145(7) . . . . ?
C82 C83 C84 C89 34(8) . . . . ?
C89 C84 C85 C86 -2.0(6) . . . . ?
C83 C84 C85 C86 177.1(3) . . . . ?
C84 C85 C86 C87 0.9(6) . . . . ?
C84 C85 C86 C90 177.0(3) . . . . ?
C85 C86 C87 C88 0.4(6) . . . . ?
C90 C86 C87 C88 -175.8(4) . . . . ?
C86 C87 C88 C89 -0.5(7) . . . . ?
C87 C88 C89 C84 -0.6(7) . . . . ?
C85 C84 C89 C88 1.9(7) . . . . ?
C83 C84 C89 C88 -177.2(4) . . . . ?
C85 C86 C90 N7 144.9(3) . . . . ?
C87 C86 C90 N7 -39.0(5) . . . . ?
C85 C86 C90 C91 -45.0(6) . . . . ?
C87 C86 C90 C91 131.2(4) . . . . ?
N7 C90 C91 C94 1.1(4) . . . . ?
C86 C90 C91 C94 -170.0(4) . . . . ?
N7 C90 C91 C92 178.1(3) . . . . ?
C86 C90 C91 C92 7.0(6) . . . . ?
C90 C91 C92 C93 95.1(4) . . . . ?
C94 C91 C92 C93 -88.3(4) . . . . ?
C90 C91 C94 C97 -0.9(4) . . . . ?
C92 C91 C94 C97 -177.9(3) . . . . ?
C90 C91 C94 C95 175.2(3) . . . . ?
C92 C91 C94 C95 -1.8(5) . . . . ?
C97 C94 C95 C96 84.4(4) . . . . ?
C91 C94 C95 C96 -90.9(4) . . . . ?
C91 C94 C97 N7 0.3(4) . . . . ?
C95 C94 C97 N7 -175.7(3) . . . . ?
C91 C94 C97 C98 179.9(4) . . . . ?
C95 C94 C97 C98 3.9(6) . . . . ?
N7 C97 C98 O7 -4.2(4) . . . . ?
C94 C97 C98 O7 176.3(4) . . . . ?
N7 C97 C98 C99 174.6(3) . . . . ?
C94 C97 C98 C99 -4.9(7) . . . . ?
O7 C98 C99 C100 1.1(5) . . . . ?
C97 C98 C99 C100 -177.6(3) . . . . ?
C98 C99 C100 O8 -2.9(5) . . . . ?
C98 C99 C100 C101 177.7(3) . . . . ?
O8 C100 C101 N8 -8.8(4) . . . . ?
C99 C100 C101 N8 170.5(3) . . . . ?
O8 C100 C101 C102 175.0(4) . . . . ?
C99 C100 C101 C102 -5.7(6) . . . . ?
N8 C101 C102 C107 -0.4(4) . . . . ?
C100 C101 C102 C107 176.1(4) . . . . ?
N8 C101 C102 C103 176.6(3) . . . . ?
C100 C101 C102 C103 -6.9(6) . . . . ?
C107 C102 C103 C104 99.2(4) . . . . ?
C101 C102 C103 C104 -77.3(4) . . . . ?
C101 C102 C107 C108 0.2(4) . . . . ?
C103 C102 C107 C108 -176.9(3) . . . . ?
C101 C102 C107 C105 -179.0(4) . . . . ?
C103 C102 C107 C105 3.9(6) . . . . ?
C106 C105 C107 C108 69.9(6) . . . . ?
C106 C105 C107 C102 -111.0(5) . . . . ?
C102 C107 C108 N8 0.1(4) . . . . ?
C105 C107 C108 N8 179.4(3) . . . . ?
C3 C4 N1 C5 1.3(4) . . . . ?
C6 C5 N1 C4 -0.7(4) . . . . ?
C9 C5 N1 C4 -179.0(3) . . . . ?
C16 C19 N2 C12 0.1(4) . . . . ?
C20 C19 N2 C12 176.1(3) . . . . ?
C13 C12 N2 C19 -0.9(4) . . . . ?
C11 C12 N2 C19 178.7(3) . . . . ?
C37 C36 N3 C43 0.1(4) . . . . ?
C32 C36 N3 C43 176.9(3) . . . . ?
C40 C43 N3 C36 -0.3(4) . . . . ?
C44 C43 N3 C36 -178.6(3) . . . . ?
C51 C52 N4 C47 -0.4(4) . . . . ?
C48 C47 N4 C52 0.9(4) . . . . ?
C46 C47 N4 C52 -178.6(3) . . . . ?
C57 C58 N5 C59 -1.3(5) . . . . ?
C60 C59 N5 C58 0.6(4) . . . . ?
C63 C59 N5 C58 -178.1(3) . . . . ?
C70 C73 N6 C66 -0.1(4) . . . . ?
C74 C73 N6 C66 -179.3(3) . . . . ?
C67 C66 N6 C73 0.9(4) . . . . ?
C65 C66 N6 C73 -176.1(3) . . . . ?
C91 C90 N7 C97 -0.9(4) . . . . ?
C86 C90 N7 C97 171.3(3) . . . . ?
C94 C97 N7 C90 0.4(4) . . . . ?
C98 C97 N7 C90 -179.3(3) . . . . ?
C107 C108 N8 C101 -0.4(4) . . . . ?
C102 C101 N8 C108 0.5(4) . . . . ?
C100 C101 N8 C108 -176.6(3) . . . . ?
C10 C9 O1 B1 -15.2(5) . . . . ?
C5 C9 O1 B1 169.1(3) . . . . ?
C10 C11 O2 B1 14.3(5) . . . . ?
C12 C11 O2 B1 -167.3(3) . . . . ?
C45 C44 O3 B2 16.2(5) . . . . ?
C43 C44 O3 B2 -164.0(3) . . . . ?
C45 C46 O4 B2 -11.8(5) . . . . ?
C47 C46 O4 B2 168.7(3) . . . . ?
C64 C63 O5 B3 -5.6(5) . . . . ?
C59 C63 O5 B3 174.2(3) . . . . ?
C64 C65 O6 B3 11.2(5) . . . . ?
C66 C65 O6 B3 -170.6(3) . . . . ?
C99 C98 O7 B4 16.0(5) . . . . ?
C97 C98 O7 B4 -165.1(3) . . . . ?
C99 C100 O8 B4 -12.5(5) . . . . ?
C101 C100 O8 B4 166.9(3) . . . . ?
C11 O2 B1 F2 -149.1(3) . . . . ?
C11 O2 B1 F1 89.9(4) . . . . ?
C11 O2 B1 O1 -30.4(5) . . . . ?
C9 O1 B1 F2 149.7(3) . . . . ?
C9 O1 B1 F1 -89.5(4) . . . . ?
C9 O1 B1 O2 30.8(5) . . . . ?
C44 O3 B2 F3 -152.3(3) . . . . ?
C44 O3 B2 F4 87.4(3) . . . . ?
C44 O3 B2 O4 -31.3(4) . . . . ?
C46 O4 B2 F3 149.7(3) . . . . ?
C46 O4 B2 F4 -90.0(3) . . . . ?
C46 O4 B2 O3 29.0(4) . . . . ?
C65 O6 B3 F5 -137.9(3) . . . . ?
C65 O6 B3 F6 102.6(3) . . . . ?
C65 O6 B3 O5 -16.2(5) . . . . ?
C63 O5 B3 F5 135.5(3) . . . . ?
C63 O5 B3 F6 -105.0(3) . . . . ?
C63 O5 B3 O6 13.4(5) . . . . ?
C98 O7 B4 F8 -149.5(3) . . . . ?
C98 O7 B4 F7 90.1(3) . . . . ?
C98 O7 B4 O8 -28.8(4) . . . . ?
C100 O8 B4 F8 147.7(3) . . . . ?
C100 O8 B4 F7 -92.3(4) . . . . ?
C100 O8 B4 O7 27.1(5) . . . . ?
C59 C60 C132 C133 103.8(8) . . . . ?
C57 C60 C132 C133 -97.7(8) . . . . ?
C134 C60 C132 C133 -6.3(9) . . . . ?
C59 C60 C134 C135 -101.0(9) . . . . ?
C57 C60 C134 C135 101.9(9) . . . . ?
C132 C60 C134 C135 -7.3(9) . . . . ?

loop_
_platon_squeeze_void_nr
_platon_squeeze_void_average_x
_platon_squeeze_void_average_y
_platon_squeeze_void_average_z
_platon_squeeze_void_volume
_platon_squeeze_void_count_electrons
1 0.003 0.000 0.000 1545.4 107.7
2 0.195 0.500 0.500 1545.3 107.7
3 0.251 0.707 0.075 9.9 0.6
4 0.749 0.207 0.424 9.9 0.7
5 0.251 0.793 0.575 9.9 0.6
6 0.749 0.293 0.924 9.9 0.7
